data_7106931
loop_
_publ_author_name
'Qiongbo Zhou'
'Hao Wang'
'Tian Gao'
'Yue Yu'
'Bokai Ling'
'Lu Mao'
'Haibo Zhang'
'Xianggao Meng'
'Xiaohai Zhou'

_publ_section_title
;
 Supramolecular vesicle: triggered by formation of pseudorotaxane between
 cucurbit[6]uril and surfactant
;
_journal_name_full Chem.Commun.
_journal_page_first 11315
_journal_paper_doi 10.1039/c1cc11359c
_journal_volume 47
_journal_year 2011
_chemical_formula_sum 'C70 H104 Br2 N28 O20'
_chemical_formula_weight 1817.63
_chemical_name_systematic
;
?
;
_space_group_IT_number 2
_symmetry_cell_setting triclinic
_symmetry_space_group_name_Hall '-P 1'
_symmetry_space_group_name_H-M 'P -1'
_atom_sites_solution_hydrogens geom
_atom_sites_solution_primary direct
_atom_sites_solution_secondary difmap
_audit_creation_method SHELXL-97
_cell_angle_alpha 70.259(2)
_cell_angle_beta 77.455(2)
_cell_angle_gamma 80.448(2)
_cell_formula_units_Z 4
_cell_length_a 15.2922(18)
_cell_length_b 22.693(3)
_cell_length_c 26.547(3)
_cell_measurement_reflns_used 2964
_cell_measurement_temperature 298(2)
_cell_measurement_theta_max 19.00
_cell_measurement_theta_min 2.23
_cell_volume 8421.0(18)
_computing_cell_refinement 'Bruker SMART'
_computing_data_collection 'Bruker SMART'
_computing_data_reduction 'Bruker SAINT'
_computing_molecular_graphics 'Bruker SHELXTL'
_computing_publication_material 'Bruker SHELXTL'
_computing_structure_refinement 'SHELXL-97 (Sheldrick, 1997)'
_computing_structure_solution 'SHELXS-97 (Sheldrick, 1990)'
_diffrn_ambient_temperature 298(2)
_diffrn_measured_fraction_theta_full 0.991
_diffrn_measured_fraction_theta_max 0.991
_diffrn_measurement_device_type 'CCD area detector'
_diffrn_measurement_method 'phi and omega scans'
_diffrn_radiation_monochromator graphite
_diffrn_radiation_source 'fine-focus sealed tube'
_diffrn_radiation_type MoK\a
_diffrn_radiation_wavelength 0.71073
_diffrn_reflns_av_R_equivalents 0.0000
_diffrn_reflns_av_sigmaI/netI 0.2174
_diffrn_reflns_limit_h_max 18
_diffrn_reflns_limit_h_min -17
_diffrn_reflns_limit_k_max 26
_diffrn_reflns_limit_k_min -25
_diffrn_reflns_limit_l_max 31
_diffrn_reflns_limit_l_min 0
_diffrn_reflns_number 29406
_diffrn_reflns_theta_full 25.01
_diffrn_reflns_theta_max 25.01
_diffrn_reflns_theta_min 1.91
_exptl_absorpt_coefficient_mu 1.048
_exptl_absorpt_correction_T_max 0.9398
_exptl_absorpt_correction_T_min 0.8502
_exptl_absorpt_correction_type none
_exptl_crystal_colour colorless
_exptl_crystal_density_diffrn 1.434
_exptl_crystal_density_meas 0
_exptl_crystal_density_method 'not measured'
_exptl_crystal_description block
_exptl_crystal_F_000 3800
_exptl_crystal_size_max 0.16
_exptl_crystal_size_mid 0.12
_exptl_crystal_size_min 0.06
_refine_diff_density_max 1.137
_refine_diff_density_min -1.174
_refine_diff_density_rms 0.114
_refine_ls_extinction_method none
_refine_ls_goodness_of_fit_ref 0.950
_refine_ls_hydrogen_treatment mixed
_refine_ls_matrix_type fullcycle
_refine_ls_number_parameters 2237
_refine_ls_number_reflns 29406
_refine_ls_number_restraints 12
_refine_ls_restrained_S_all 0.952
_refine_ls_R_factor_all 0.2398
_refine_ls_R_factor_gt 0.1227
_refine_ls_shift/su_max 2.508
_refine_ls_shift/su_mean 0.071
_refine_ls_structure_factor_coef Fsqd
_refine_ls_weighting_details 'calc w=1/[\s^2^(Fo^2^)+(0.1826P)^2^+0.0000P] where P=(Fo^2^+2Fc^2^)/3'
_refine_ls_weighting_scheme calc
_refine_ls_wR_factor_gt 0.3080
_refine_ls_wR_factor_ref 0.3671
_reflns_number_gt 10894
_reflns_number_total 29406
_reflns_threshold_expression >2sigma(I)
_cod_data_source_file c1cc11359c.txt
_cod_data_source_block 091228cm
_cod_original_sg_symbol_H-M P-1
_cod_database_code 7106931

loop_
_symmetry_equiv_pos_as_xyz
'x, y, z'
'-x, -y, -z'

loop_
_atom_site_label
_atom_site_type_symbol
_atom_site_fract_x
_atom_site_fract_y
_atom_site_fract_z
_atom_site_U_iso_or_equiv
_atom_site_adp_type
_atom_site_occupancy
_atom_site_symmetry_multiplicity
_atom_site_calc_flag
_atom_site_refinement_flags
O1A O 1.3128(4) 0.1993(3) 0.2115(3) 0.0584(19) Uani 1 1 d .
O2A O 1.1878(4) 0.0854(3) 0.2130(2) 0.0474(17) Uani 1 1 d .
O3A O 1.0107(4) 0.1306(3) 0.1400(2) 0.0494(17) Uani 1 1 d .
O4A O 0.9536(5) 0.2942(3) 0.0604(3) 0.066(2) Uani 1 1 d .
O5A O 1.0688(5) 0.4123(4) 0.0550(3) 0.081(3) Uani 1 1 d .
O6A O 1.2448(5) 0.3640(4) 0.1301(3) 0.077(2) Uani 1 1 d .
O7A O 1.0432(4) 0.2453(3) 0.4064(3) 0.061(2) Uani 1 1 d .
O8A O 0.9254(5) 0.1312(3) 0.4084(3) 0.065(2) Uani 1 1 d .
O9A O 0.7477(5) 0.1732(3) 0.3377(3) 0.061(2) Uani 1 1 d .
O10A O 0.6807(4) 0.3364(3) 0.2569(3) 0.0579(19) Uani 1 1 d .
O11A O 0.8036(5) 0.4466(3) 0.2559(3) 0.068(2) Uani 1 1 d .
O12A O 0.9868(5) 0.4013(3) 0.3336(3) 0.069(2) Uani 1 1 d .
N1A N 1.2811(6) 0.2567(4) 0.2714(4) 0.061(2) Uani 1 1 d .
N2A N 1.2571(5) 0.1569(4) 0.3019(3) 0.048(2) Uani 1 1 d .
N3A N 1.1786(5) 0.0715(3) 0.3051(3) 0.046(2) Uani 1 1 d .
N4A N 1.0649(5) 0.0474(3) 0.2773(3) 0.0357(18) Uani 1 1 d .
N5A N 0.9426(5) 0.0804(3) 0.2269(3) 0.044(2) Uani 1 1 d .
N6A N 0.8633(6) 0.1539(4) 0.1716(3) 0.048(2) Uani 1 1 d .
N7A N 0.8246(5) 0.2637(4) 0.1190(3) 0.051(2) Uani 1 1 d .
N8A N 0.8401(5) 0.3633(4) 0.0861(3) 0.056(2) Uani 1 1 d .
N9A N 0.9226(7) 0.4450(4) 0.0869(4) 0.070(3) Uani 1 1 d .
N10A N 1.0354(7) 0.4731(4) 0.1134(4) 0.068(3) Uani 1 1 d .
N11A N 1.1557(6) 0.4401(4) 0.1646(4) 0.074(3) Uani 1 1 d .
N12A N 1.2344(6) 0.3627(4) 0.2191(4) 0.062(3) Uani 1 1 d .
N13A N 1.1755(6) 0.2731(4) 0.3492(4) 0.061(2) Uani 1 1 d .
N14A N 1.1554(6) 0.1725(4) 0.3817(3) 0.055(2) Uani 1 1 d .
N15A N 1.0731(6) 0.0951(4) 0.3791(3) 0.047(2) Uani 1 1 d .
N16A N 0.9617(5) 0.0668(4) 0.3558(3) 0.049(2) Uani 1 1 d .
N17A N 0.8381(5) 0.0968(4) 0.3049(3) 0.045(2) Uani 1 1 d .
N18A N 0.7582(5) 0.1714(3) 0.2504(3) 0.049(2) Uani 1 1 d .
N19A N 0.7169(5) 0.2790(4) 0.1971(3) 0.049(2) Uani 1 1 d .
N20A N 0.7376(5) 0.3797(4) 0.1656(3) 0.053(2) Uani 1 1 d .
N21A N 0.8148(6) 0.4660(4) 0.1645(4) 0.063(3) Uani 1 1 d .
N22A N 0.9299(7) 0.4838(4) 0.1950(4) 0.071(3) Uani 1 1 d .
N23A N 1.0508(6) 0.4504(4) 0.2447(4) 0.062(3) Uani 1 1 d .
N24A N 1.1393(7) 0.3821(5) 0.3003(4) 0.070(3) Uani 1 1 d .
C1A C 1.2853(7) 0.2034(5) 0.2572(4) 0.056(3) Uani 1 1 d .
C2A C 1.2648(6) 0.0922(4) 0.3016(4) 0.043(2) Uani 1 1 d .
H2A1 H 1.3038 0.0887 0.2684 0.052 Uiso 1 1 calc R
H2A2 H 1.2926 0.0648 0.3320 0.052 Uiso 1 1 calc R
C3A C 1.1478(6) 0.0704(4) 0.2610(4) 0.040(2) Uani 1 1 d .
C4A C 1.0175(6) 0.0354(4) 0.2418(4) 0.040(2) Uani 1 1 d .
H4A1 H 0.9960 -0.0058 0.2592 0.047 Uiso 1 1 calc R
H4A2 H 1.0594 0.0340 0.2090 0.047 Uiso 1 1 calc R
C5A C 0.9448(6) 0.1232(4) 0.1754(4) 0.035(2) Uani 1 1 d .
C6A C 0.8387(7) 0.1969(5) 0.1213(4) 0.054(3) Uani 1 1 d .
H6A1 H 0.7839 0.1853 0.1161 0.065 Uiso 1 1 calc R
H6A2 H 0.8858 0.1923 0.0914 0.065 Uiso 1 1 calc R
C7A C 0.8809(8) 0.3065(5) 0.0853(4) 0.056(3) Uani 1 1 d .
C8A C 0.8789(8) 0.4221(5) 0.0561(5) 0.075(4) Uani 1 1 d .
H8A1 H 0.9221 0.4163 0.0251 0.090 Uiso 1 1 calc R
H8A2 H 0.8315 0.4538 0.0423 0.090 Uiso 1 1 calc R
C9A C 1.0144(8) 0.4415(6) 0.0846(5) 0.068(4) Uani 1 1 d .
C10A C 1.1273(8) 0.4793(6) 0.1150(5) 0.079(4) Uani 1 1 d .
H10A H 1.1668 0.4685 0.0848 0.094 Uiso 1 1 calc R
H10B H 1.1328 0.5228 0.1106 0.094 Uiso 1 1 calc R
C11A C 1.2159(7) 0.3861(5) 0.1674(6) 0.067(4) Uani 1 1 d .
C12A C 1.3105(7) 0.3165(5) 0.2336(5) 0.066(3) Uani 1 1 d .
H12A H 1.3478 0.3328 0.2500 0.079 Uiso 1 1 calc R
H12B H 1.3467 0.3094 0.2009 0.079 Uiso 1 1 calc R
C13A C 1.1147(8) 0.2307(5) 0.3824(4) 0.055(3) Uani 1 1 d .
C14A C 1.1126(7) 0.1178(5) 0.4107(4) 0.061(3) Uani 1 1 d .
H14A H 1.1564 0.0852 0.4277 0.073 Uiso 1 1 calc R
H14B H 1.0664 0.1264 0.4395 0.073 Uiso 1 1 calc R
C15A C 0.9811(8) 0.1022(5) 0.3834(4) 0.057(3) Uani 1 1 d .
C16A C 0.8700(8) 0.0590(5) 0.3544(4) 0.066(3) Uani 1 1 d .
H16A H 0.8663 0.0151 0.3593 0.080 Uiso 1 1 calc R
H16B H 0.8303 0.0694 0.3847 0.080 Uiso 1 1 calc R
C17A C 0.7794(7) 0.1494(5) 0.3020(4) 0.046(3) Uani 1 1 d .
C18A C 0.6842(6) 0.2211(5) 0.2347(4) 0.058(3) Uani 1 1 d .
H18A H 0.6454 0.2063 0.2180 0.070 Uiso 1 1 calc R
H18B H 0.6486 0.2293 0.2670 0.070 Uiso 1 1 calc R
C19A C 0.7083(6) 0.3316(5) 0.2112(4) 0.049(3) Uani 1 1 d .
C20A C 0.7297(8) 0.4442(5) 0.1660(5) 0.074(4) Uani 1 1 d .
H20A H 0.6885 0.4478 0.1984 0.089 Uiso 1 1 calc R
H20B H 0.7037 0.4715 0.1348 0.089 Uiso 1 1 calc R
C21A C 0.8429(8) 0.4637(4) 0.2105(6) 0.067(4) Uani 1 1 d .
C22A C 0.9742(8) 0.4952(5) 0.2316(5) 0.074(4) Uani 1 1 d .
H22A H 0.9318 0.4941 0.2649 0.089 Uiso 1 1 calc R
H22B H 0.9939 0.5371 0.2160 0.089 Uiso 1 1 calc R
C23A C 1.0514(9) 0.4099(5) 0.2973(5) 0.066(3) Uani 1 1 d .
C24A C 1.1655(8) 0.3388(6) 0.3486(5) 0.072(3) Uani 1 1 d .
H24A H 1.1208 0.3435 0.3795 0.087 Uiso 1 1 calc R
H24B H 1.2223 0.3490 0.3526 0.087 Uiso 1 1 calc R
C25A C 1.2633(7) 0.2442(6) 0.3297(4) 0.059(3) Uani 1 1 d .
H25A H 1.313(7) 0.253(5) 0.344(4) 0.071 Uiso 1 1 calc .
C26A C 1.2462(7) 0.1747(5) 0.3503(4) 0.050(3) Uani 1 1 d .
H26A H 1.290(6) 0.149(4) 0.373(4) 0.060 Uiso 1 1 calc .
C27A C 1.1152(7) 0.0477(4) 0.3548(4) 0.042(3) Uani 1 1 d .
H27A H 1.143(6) 0.011(4) 0.381(3) 0.050 Uiso 1 1 calc .
C28A C 1.0400(7) 0.0304(4) 0.3363(3) 0.045(3) Uani 1 1 d .
H28A H 1.034(6) -0.015(4) 0.352(3) 0.054 Uiso 1 1 calc .
C29A C 0.8529(7) 0.0791(4) 0.2571(4) 0.051(3) Uani 1 1 d .
H29A H 0.833(6) 0.037(4) 0.266(4) 0.062 Uiso 1 1 calc .
C30A C 0.7934(7) 0.1289(5) 0.2197(4) 0.048(3) Uani 1 1 d .
H30A H 0.746(6) 0.111(4) 0.211(4) 0.058 Uiso 1 1 calc .
C31A C 0.7363(7) 0.2925(5) 0.1392(4) 0.050(3) Uani 1 1 d .
H31A H 0.687(6) 0.285(4) 0.125(4) 0.060 Uiso 1 1 calc .
C32A C 0.7541(8) 0.3619(5) 0.1188(5) 0.065(3) Uani 1 1 d .
H32A H 0.710(7) 0.386(5) 0.096(4) 0.078 Uiso 1 1 calc .
C33A C 0.8819(8) 0.4900(4) 0.1150(5) 0.065(4) Uani 1 1 d .
H33A H 0.856(7) 0.528(5) 0.090(4) 0.078 Uiso 1 1 calc .
C34A C 0.9527(9) 0.5054(5) 0.1361(5) 0.071(4) Uani 1 1 d .
H34A H 0.956(7) 0.551(5) 0.123(4) 0.085 Uiso 1 1 calc .
C35A C 1.1402(9) 0.4571(5) 0.2119(6) 0.079(4) Uani 1 1 d .
H35A H 1.158(7) 0.499(5) 0.204(4) 0.095 Uiso 1 1 calc .
C36A C 1.1992(8) 0.4072(6) 0.2497(5) 0.070(4) Uani 1 1 d .
H36A H 1.248(7) 0.426(5) 0.255(4) 0.084 Uiso 1 1 calc .
O13A O 1.2787(6) 0.2542(4) 0.0359(3) 0.112(4) Uani 1 1 d .
O14A O 0.7501(5) 0.2659(4) 0.4334(3) 0.095(3) Uani 1 1 d .
N25A N 1.2211(5) 0.2063(3) 0.1202(3) 0.051(2) Uani 1 1 d .
H25C H 1.2276 0.1728 0.1472 0.062 Uiso 1 1 calc R
N26A N 0.7837(5) 0.3200(4) 0.3467(3) 0.054(2) Uani 1 1 d .
H26C H 0.7671 0.3518 0.3208 0.065 Uiso 1 1 calc R
N27A N 1.5209(4) 0.0859(3) 0.0819(3) 0.0355(18) Uani 1 1 d .
N28A N 0.4803(4) 0.4147(3) 0.4135(3) 0.0320(17) Uani 1 1 d .
C37A C 0.6410(6) 0.3460(4) 0.3979(3) 0.039(2) Uani 1 1 d .
C38A C 0.6132(6) 0.3975(4) 0.3555(3) 0.042(2) Uani 1 1 d .
H38A H 0.6495 0.4085 0.3214 0.050 Uiso 1 1 calc R
C39A C 0.5332(6) 0.4307(4) 0.3648(3) 0.035(2) Uani 1 1 d .
H39A H 0.5147 0.4653 0.3371 0.042 Uiso 1 1 calc R
C40A C 0.5058(6) 0.3646(4) 0.4549(3) 0.043(2) Uani 1 1 d .
H40A H 0.4687 0.3544 0.4888 0.051 Uiso 1 1 calc R
C41A C 0.5834(6) 0.3304(4) 0.4471(3) 0.038(2) Uani 1 1 d .
H41A H 0.5994 0.2954 0.4753 0.046 Uiso 1 1 calc R
C42A C 0.7298(6) 0.3066(4) 0.3949(4) 0.038(2) Uani 1 1 d .
C43A C 0.8701(6) 0.2832(5) 0.3354(4) 0.059(3) Uani 1 1 d .
H43A H 0.8635 0.2387 0.3522 0.070 Uiso 1 1 calc R
H43B H 0.9152 0.2937 0.3508 0.070 Uiso 1 1 calc R
C44A C 0.9002(7) 0.2972(5) 0.2749(4) 0.066(3) Uani 1 1 d .
H44A H 0.8553 0.2856 0.2602 0.079 Uiso 1 1 calc R
H44B H 0.9036 0.3422 0.2583 0.079 Uiso 1 1 calc R
C45A C 0.9888(6) 0.2638(5) 0.2595(4) 0.063(3) Uani 1 1 d .
H45A H 0.9858 0.2189 0.2768 0.076 Uiso 1 1 calc R
H45B H 1.0340 0.2762 0.2735 0.076 Uiso 1 1 calc R
C46A C 1.0185(7) 0.2761(5) 0.1997(4) 0.066(3) Uani 1 1 d .
H46A H 0.9711 0.2670 0.1852 0.079 Uiso 1 1 calc R
H46B H 1.0262 0.3205 0.1828 0.079 Uiso 1 1 calc R
C47A C 1.1021(7) 0.2396(5) 0.1845(4) 0.070(4) Uani 1 1 d .
H47A H 1.1483 0.2481 0.2002 0.084 Uiso 1 1 calc R
H47B H 1.0933 0.1954 0.2017 0.084 Uiso 1 1 calc R
C48A C 1.1377(6) 0.2487(4) 0.1270(4) 0.049(3) Uani 1 1 d .
H48A H 1.1505 0.2921 0.1091 0.059 Uiso 1 1 calc R
H48B H 1.0929 0.2404 0.1101 0.059 Uiso 1 1 calc R
C49A C 1.2851(6) 0.2134(4) 0.0788(4) 0.041(2) Uani 1 1 d .
C50A C 1.3660(6) 0.1666(4) 0.0832(3) 0.033(2) Uani 1 1 d .
C51A C 1.4233(6) 0.1685(4) 0.0361(4) 0.047(3) Uani 1 1 d .
H51A H 1.4095 0.1973 0.0037 0.056 Uiso 1 1 calc R
C52A C 1.5013(7) 0.1290(5) 0.0352(4) 0.051(3) Uani 1 1 d .
H52A H 1.5407 0.1318 0.0026 0.061 Uiso 1 1 calc R
C53A C 1.4652(6) 0.0818(4) 0.1279(4) 0.043(2) Uani 1 1 d .
H53A H 1.4785 0.0509 0.1595 0.052 Uiso 1 1 calc R
C54A C 1.3872(6) 0.1222(4) 0.1304(3) 0.047(3) Uani 1 1 d .
H54A H 1.3496 0.1195 0.1636 0.056 Uiso 1 1 calc R
C55A C 0.3931(5) 0.4555(4) 0.4217(3) 0.040(2) Uani 1 1 d .
H55A H 0.3775 0.4533 0.4596 0.047 Uiso 1 1 calc R
H55B H 0.4022 0.4988 0.4004 0.047 Uiso 1 1 calc R
C56A C 0.3201(9) 0.4379(6) 0.4066(9) 0.146(8) Uani 1 1 d .
H56A H 0.3140 0.3934 0.4245 0.175 Uiso 1 1 calc R
H56B H 0.3305 0.4458 0.3676 0.175 Uiso 1 1 calc R
C57A C 0.2311(7) 0.4786(6) 0.4246(9) 0.138(8) Uani 1 1 d .
H57A H 0.2069 0.4590 0.4625 0.166 Uiso 1 1 calc R
H57B H 0.2452 0.5204 0.4203 0.166 Uiso 1 1 calc R
C58A C 0.1679(10) 0.4830(5) 0.3927(6) 0.101(6) Uani 1 1 d .
H58A H 0.1481 0.4417 0.4015 0.121 Uiso 1 1 calc R
H58B H 0.1967 0.4954 0.3549 0.121 Uiso 1 1 calc R
C59A C 0.0875(8) 0.5284(6) 0.3995(5) 0.079(4) Uani 1 1 d .
H59A H 0.1069 0.5698 0.3910 0.095 Uiso 1 1 calc R
H59B H 0.0579 0.5159 0.4372 0.095 Uiso 1 1 calc R
C60A C 0.0216(15) 0.5322(8) 0.3642(8) 0.144(7) Uani 1 1 d .
H60A H 0.0538 0.5367 0.3276 0.172 Uiso 1 1 calc R
H60B H -0.0058 0.4929 0.3773 0.172 Uiso 1 1 calc R
C61A C -0.0499(13) 0.5842(9) 0.3623(8) 0.142(7) Uani 1 1 d .
H61A H -0.0825 0.5775 0.3992 0.171 Uiso 1 1 calc R
H61B H -0.0914 0.5796 0.3412 0.171 Uiso 1 1 calc R
C62A C -0.0304(9) 0.6520(6) 0.3406(6) 0.106(5) Uani 1 1 d .
H62A H 0.0314 0.6544 0.3415 0.159 Uiso 1 1 calc R
H62B H -0.0690 0.6751 0.3626 0.159 Uiso 1 1 calc R
H62C H -0.0409 0.6696 0.3038 0.159 Uiso 1 1 calc R
C63A C 1.6042(6) 0.0419(5) 0.0819(4) 0.063(3) Uani 1 1 d .
H63A H 1.5967 0.0067 0.1151 0.075 Uiso 1 1 calc R
H63B H 1.6104 0.0254 0.0518 0.075 Uiso 1 1 calc R
C64A C 1.6836(10) 0.0662(8) 0.0778(14) 0.30(2) Uani 1 1 d .
H64A H 1.6825 0.0747 0.1113 0.358 Uiso 1 1 calc R
H64B H 1.6852 0.1062 0.0488 0.358 Uiso 1 1 calc R
C65A C 1.7698(9) 0.0250(6) 0.0667(9) 0.137(8) Uani 1 1 d .
H65A H 1.7564 -0.0175 0.0734 0.165 Uiso 1 1 calc R
H65B H 1.7984 0.0413 0.0290 0.165 Uiso 1 1 calc R
C66A C 1.8297(11) 0.0251(5) 0.1026(5) 0.106(6) Uani 1 1 d .
H66A H 1.8474 0.0672 0.0930 0.128 Uiso 1 1 calc R
H66B H 1.7975 0.0141 0.1398 0.128 Uiso 1 1 calc R
C67A C 1.9097(9) -0.0187(6) 0.0993(6) 0.098(5) Uani 1 1 d .
H67A H 1.9442 -0.0057 0.0628 0.118 Uiso 1 1 calc R
H67B H 1.8918 -0.0602 0.1061 0.118 Uiso 1 1 calc R
C68A C 1.9697(16) -0.0229(8) 0.1398(8) 0.162(8) Uani 1 1 d .
H68A H 1.9990 0.0156 0.1273 0.194 Uiso 1 1 calc R
H68B H 1.9313 -0.0243 0.1744 0.194 Uiso 1 1 calc R
C69A C 2.0355(10) -0.0734(8) 0.1487(9) 0.145(8) Uani 1 1 d .
H69A H 2.0679 -0.0688 0.1746 0.174 Uiso 1 1 calc R
H69B H 2.0777 -0.0676 0.1148 0.174 Uiso 1 1 calc R
C70A C 2.0153(9) -0.1419(7) 0.1685(6) 0.105(5) Uani 1 1 d .
H70A H 2.0013 -0.1561 0.2075 0.157 Uiso 1 1 calc R
H70B H 2.0669 -0.1674 0.1566 0.157 Uiso 1 1 calc R
H70C H 1.9648 -0.1453 0.1539 0.157 Uiso 1 1 calc R
O1B O 0.4333(4) 0.2707(3) 0.5765(2) 0.0514(18) Uani 1 1 d .
O2B O 0.2672(4) 0.3623(3) 0.6584(2) 0.0420(16) Uani 1 1 d .
O3B O 0.3435(4) 0.4493(2) 0.7200(2) 0.0372(15) Uani 1 1 d .
O4B O 0.5787(4) 0.4423(3) 0.7016(2) 0.0490(18) Uani 1 1 d .
O5B O 0.7431(4) 0.3537(3) 0.6220(2) 0.0404(16) Uani 1 1 d .
O6B O 0.6629(4) 0.2662(3) 0.5660(2) 0.0482(17) Uani 1 1 d .
O7B O 0.4378(4) 0.0427(3) 0.7847(2) 0.0493(17) Uani 1 1 d .
O8B O 0.2707(4) 0.1309(3) 0.8646(2) 0.0454(16) Uani 1 1 d .
O9B O 0.3545(4) 0.2170(3) 0.9185(2) 0.0479(17) Uani 1 1 d .
O10B O 0.5822(4) 0.2140(3) 0.9108(2) 0.0527(18) Uani 1 1 d .
O11B O 0.7509(4) 0.1209(3) 0.8282(2) 0.0445(17) Uani 1 1 d .
O12B O 0.6738(4) 0.0349(2) 0.7672(2) 0.0368(15) Uani 1 1 d .
N1B N 0.4803(5) 0.1646(3) 0.6072(3) 0.041(2) Uani 1 1 d .
N2B N 0.3446(5) 0.1997(3) 0.6446(3) 0.0391(19) Uani 1 1 d .
N3B N 0.2410(5) 0.2579(3) 0.6955(3) 0.0378(19) Uani 1 1 d .
N4B N 0.2043(4) 0.3205(3) 0.7477(3) 0.0349(18) Uani 1 1 d .
N5B N 0.2517(5) 0.3859(3) 0.7908(3) 0.0364(19) Uani 1 1 d .
N6B N 0.3688(5) 0.4160(3) 0.8074(3) 0.0386(19) Uani 1 1 d .
N7B N 0.5310(5) 0.4068(3) 0.7960(3) 0.041(2) Uani 1 1 d .
N8B N 0.6712(5) 0.3758(3) 0.7614(3) 0.0381(19) Uani 1 1 d .
N9B N 0.7749(4) 0.3169(3) 0.7084(3) 0.0299(17) Uani 1 1 d .
N10B N 0.8180(5) 0.2557(3) 0.6569(3) 0.0347(18) Uani 1 1 d .
N11B N 0.7563(5) 0.1928(3) 0.6175(3) 0.0395(19) Uani 1 1 d .
N12B N 0.6413(5) 0.1611(3) 0.5999(3) 0.043(2) Uani 1 1 d .
N13B N 0.4840(5) 0.0783(3) 0.6924(3) 0.0328(17) Uani 1 1 d .
N14B N 0.3469(5) 0.1081(3) 0.7257(3) 0.0383(19) Uani 1 1 d .
N15B N 0.2391(5) 0.1666(3) 0.7784(3) 0.0345(18) Uani 1 1 d .
N16B N 0.1996(5) 0.2287(3) 0.8298(3) 0.0361(18) Uani 1 1 d .
N17B N 0.2584(5) 0.2918(3) 0.8691(3) 0.0359(18) Uani 1 1 d .
N18B N 0.3746(5) 0.3223(3) 0.8873(3) 0.041(2) Uani 1 1 d .
N19B N 0.5373(5) 0.3195(3) 0.8797(3) 0.0415(19) Uani 1 1 d .
N20B N 0.6689(5) 0.2834(3) 0.8425(3) 0.0385(19) Uani 1 1 d .
N21B N 0.7754(5) 0.2255(3) 0.7902(3) 0.0331(18) Uani 1 1 d .
N22B N 0.8133(4) 0.1628(3) 0.7383(3) 0.0327(17) Uani 1 1 d .
N23B N 0.7672(5) 0.0962(3) 0.6950(3) 0.0379(19) Uani 1 1 d .
N24B N 0.6461(5) 0.0680(3) 0.6802(3) 0.0370(19) Uani 1 1 d .
C1B C 0.4206(6) 0.2169(4) 0.6067(3) 0.036(2) Uani 1 1 d .
C2B C 0.2637(6) 0.2411(4) 0.6470(3) 0.037(2) Uani 1 1 d .
H2B1 H 0.2705 0.2791 0.6162 0.045 Uiso 1 1 calc R
H2B2 H 0.2146 0.2211 0.6441 0.045 Uiso 1 1 calc R
C3B C 0.2401(5) 0.3183(4) 0.6971(4) 0.034(2) Uani 1 1 d .
C4B C 0.1871(6) 0.3792(4) 0.7607(3) 0.038(2) Uani 1 1 d .
H4B1 H 0.1886 0.4141 0.7272 0.046 Uiso 1 1 calc R
H4B2 H 0.1271 0.3815 0.7819 0.046 Uiso 1 1 calc R
C5B C 0.3243(5) 0.4202(4) 0.7680(4) 0.030(2) Uani 1 1 d .
C6B C 0.4495(6) 0.4469(4) 0.7984(4) 0.040(2) Uani 1 1 d .
H6B1 H 0.4517 0.4814 0.7646 0.048 Uiso 1 1 calc R
H6B2 H 0.4452 0.4647 0.8274 0.048 Uiso 1 1 calc R
C7B C 0.5919(6) 0.4115(4) 0.7469(4) 0.041(2) Uani 1 1 d .
C8B C 0.7494(6) 0.3759(3) 0.7208(4) 0.038(2) Uani 1 1 d .
H8B1 H 0.7994 0.3856 0.7327 0.045 Uiso 1 1 calc R
H8B2 H 0.7390 0.4092 0.6877 0.045 Uiso 1 1 calc R
C9B C 0.7739(6) 0.3136(4) 0.6583(3) 0.034(2) Uani 1 1 d .
C10B C 0.8242(6) 0.2337(4) 0.6122(3) 0.044(3) Uani 1 1 d .
H10C H 0.8832 0.2109 0.6067 0.052 Uiso 1 1 calc R
H10D H 0.8201 0.2698 0.5800 0.052 Uiso 1 1 calc R
C11B C 0.6851(6) 0.2118(4) 0.5931(3) 0.037(2) Uani 1 1 d .
C12B C 0.5664(6) 0.1658(4) 0.5734(4) 0.044(2) Uani 1 1 d .
H12C H 0.5668 0.2046 0.5432 0.053 Uiso 1 1 calc R
H12D H 0.5753 0.1313 0.5584 0.053 Uiso 1 1 calc R
C13B C 0.4232(6) 0.0737(3) 0.7385(4) 0.035(2) Uani 1 1 d .
C14B C 0.2634(5) 0.1090(4) 0.7647(4) 0.038(2) Uani 1 1 d .
H14C H 0.2148 0.1020 0.7499 0.046 Uiso 1 1 calc R
H14D H 0.2694 0.0744 0.7977 0.046 Uiso 1 1 calc R
C15B C 0.2411(6) 0.1711(4) 0.8268(4) 0.038(2) Uani 1 1 d .
C16B C 0.1934(6) 0.2500(4) 0.8753(3) 0.040(2) Uani 1 1 d .
H16C H 0.2003 0.2137 0.9070 0.048 Uiso 1 1 calc R
H16D H 0.1337 0.2713 0.8821 0.048 Uiso 1 1 calc R
C17B C 0.3331(6) 0.2728(4) 0.8940(3) 0.038(2) Uani 1 1 d .
C18B C 0.4495(7) 0.3195(5) 0.9138(3) 0.049(3) Uani 1 1 d .
H18C H 0.4404 0.3553 0.9273 0.058 Uiso 1 1 calc R
H18D H 0.4489 0.2817 0.9450 0.058 Uiso 1 1 calc R
C19B C 0.5950(7) 0.2661(4) 0.8813(3) 0.042(2) Uani 1 1 d .
C20B C 0.7510(6) 0.2413(4) 0.8399(4) 0.047(3) Uani 1 1 d .
H20C H 0.7999 0.2609 0.8437 0.057 Uiso 1 1 calc R
H20D H 0.7437 0.2029 0.8702 0.057 Uiso 1 1 calc R
C21B C 0.7769(5) 0.1646(4) 0.7900(4) 0.036(2) Uani 1 1 d .
C22B C 0.8294(6) 0.1047(4) 0.7246(4) 0.038(2) Uani 1 1 d .
H22C H 0.8894 0.1027 0.7034 0.046 Uiso 1 1 calc R
H22D H 0.8286 0.0697 0.7581 0.046 Uiso 1 1 calc R
C23B C 0.6942(6) 0.0644(4) 0.7188(4) 0.032(2) Uani 1 1 d .
C24B C 0.5674(5) 0.0371(4) 0.6920(3) 0.038(2) Uani 1 1 d .
H24C H 0.5656 0.0050 0.7272 0.045 Uiso 1 1 calc R
H24D H 0.5712 0.0160 0.6652 0.045 Uiso 1 1 calc R
C25B C 0.4418(6) 0.1073(4) 0.6455(4) 0.036(2) Uani 1 1 d .
H25B H 0.439(5) 0.077(4) 0.627(3) 0.043 Uiso 1 1 calc .
C26B C 0.3470(6) 0.1319(4) 0.6684(3) 0.032(2) Uani 1 1 d .
H26B H 0.300(5) 0.115(4) 0.658(3) 0.038 Uiso 1 1 calc .
C27B C 0.1874(6) 0.2204(4) 0.7461(4) 0.041(3) Uani 1 1 d .
H27B H 0.134(6) 0.208(4) 0.739(3) 0.049 Uiso 1 1 calc .
C28B C 0.1621(6) 0.2640(4) 0.7813(4) 0.039(2) Uani 1 1 d .
H28B H 0.097(6) 0.273(4) 0.790(3) 0.046 Uiso 1 1 calc .
C29B C 0.2463(6) 0.3598(4) 0.8501(3) 0.038(2) Uani 1 1 d .
H29B H 0.190(6) 0.376(4) 0.869(3) 0.046 Uiso 1 1 calc .
C30B C 0.3262(6) 0.3799(4) 0.8619(3) 0.035(2) Uani 1 1 d .
H30B H 0.308(5) 0.406(4) 0.886(3) 0.042 Uiso 1 1 calc .
C31B C 0.5740(6) 0.3746(4) 0.8427(4) 0.039(2) Uani 1 1 d .
H31B H 0.577(6) 0.404(4) 0.862(3) 0.047 Uiso 1 1 calc .
C32B C 0.6700(7) 0.3511(4) 0.8196(3) 0.040(2) Uani 1 1 d .
H32B H 0.717(6) 0.367(4) 0.831(3) 0.048 Uiso 1 1 calc .
C33B C 0.8272(6) 0.2634(4) 0.7406(4) 0.037(2) Uani 1 1 d .
H33B H 0.880(6) 0.276(4) 0.748(3) 0.044 Uiso 1 1 calc .
C34B C 0.8554(6) 0.2203(4) 0.7054(3) 0.035(2) Uani 1 1 d .
H34B H 0.921(6) 0.212(4) 0.697(3) 0.042 Uiso 1 1 calc .
C35B C 0.7727(6) 0.1246(4) 0.6372(3) 0.032(2) Uani 1 1 d .
H35B H 0.829(5) 0.110(4) 0.618(3) 0.038 Uiso 1 1 calc .
C36B C 0.6911(6) 0.1026(4) 0.6256(4) 0.040(2) Uani 1 1 d .
H36B H 0.710(6) 0.076(4) 0.602(3) 0.048 Uiso 1 1 calc .
O13B O 0.5404(5) 0.0617(3) 0.9523(2) 0.067(2) Uani 1 1 d .
O14B O 0.4525(4) 0.4360(3) 0.5333(2) 0.0536(18) Uani 1 1 d .
N25B N 0.5720(4) 0.0692(3) 0.8636(3) 0.0329(18) Uani 1 1 d .
H25D H 0.6001 0.0513 0.8399 0.040 Uiso 1 1 calc R
N26B N 0.4406(4) 0.4249(3) 0.6225(3) 0.0342(18) Uani 1 1 d .
H26D H 0.4180 0.4416 0.6477 0.041 Uiso 1 1 calc R
N27B N 0.7911(4) -0.1032(3) 0.9584(2) 0.0314(18) Uani 1 1 d .
N28B N 0.2038(4) 0.5976(3) 0.5491(3) 0.0309(17) Uani 1 1 d .
C37B C 0.6596(5) -0.0078(3) 0.9265(3) 0.029(2) Uani 1 1 d .
C38B C 0.6534(6) -0.0459(4) 0.9804(3) 0.037(2) Uani 1 1 d .
H38B H 0.6046 -0.0389 1.0062 0.045 Uiso 1 1 calc R
C39B C 0.7186(6) -0.0932(4) 0.9949(3) 0.042(2) Uani 1 1 d .
H39B H 0.7133 -0.1193 1.0308 0.051 Uiso 1 1 calc R
C40B C 0.7956(6) -0.0691(4) 0.9069(3) 0.029(2) Uani 1 1 d .
H40B H 0.8438 -0.0785 0.8817 0.035 Uiso 1 1 calc R
C41B C 0.7332(6) -0.0210(3) 0.8892(3) 0.033(2) Uani 1 1 d .
H41B H 0.7392 0.0029 0.8527 0.040 Uiso 1 1 calc R
C42B C 0.5852(6) 0.0453(4) 0.9136(4) 0.040(2) Uani 1 1 d .
C43B C 0.5089(6) 0.1271(4) 0.8463(3) 0.040(2) Uani 1 1 d .
H43C H 0.5019 0.1513 0.8712 0.049 Uiso 1 1 calc R
H43D H 0.4503 0.1156 0.8470 0.049 Uiso 1 1 calc R
C44B C 0.5466(6) 0.1662(4) 0.7896(3) 0.045(3) Uani 1 1 d .
H44C H 0.6052 0.1773 0.7896 0.054 Uiso 1 1 calc R
H44D H 0.5552 0.1409 0.7655 0.054 Uiso 1 1 calc R
C45B C 0.4875(6) 0.2254(4) 0.7678(4) 0.051(3) Uani 1 1 d .
H45C H 0.4769 0.2502 0.7924 0.061 Uiso 1 1 calc R
H45D H 0.4297 0.2145 0.7660 0.061 Uiso 1 1 calc R
C46B C 0.5298(6) 0.2650(4) 0.7112(4) 0.045(3) Uani 1 1 d .
H46C H 0.5884 0.2748 0.7126 0.054 Uiso 1 1 calc R
H46D H 0.5384 0.2408 0.6862 0.054 Uiso 1 1 calc R
C47B C 0.4712(5) 0.3255(4) 0.6904(4) 0.043(3) Uani 1 1 d .
H47C H 0.4120 0.3149 0.6910 0.051 Uiso 1 1 calc R
H47D H 0.4642 0.3493 0.7155 0.051 Uiso 1 1 calc R
C48B C 0.5040(6) 0.3675(4) 0.6343(3) 0.036(2) Uani 1 1 d .
H48C H 0.5637 0.3784 0.6322 0.044 Uiso 1 1 calc R
H48D H 0.5074 0.3459 0.6079 0.044 Uiso 1 1 calc R
C49B C 0.4179(5) 0.4508(4) 0.5744(3) 0.028(2) Uani 1 1 d .
C50B C 0.3423(6) 0.5039(4) 0.5675(3) 0.033(2) Uani 1 1 d .
C51B C 0.2707(6) 0.5080(4) 0.6088(3) 0.035(2) Uani 1 1 d .
H51B H 0.2691 0.4788 0.6433 0.042 Uiso 1 1 calc R
C52B C 0.2026(5) 0.5551(4) 0.5983(3) 0.034(2) Uani 1 1 d .
H52B H 0.1545 0.5577 0.6259 0.041 Uiso 1 1 calc R
C53B C 0.2735(6) 0.5964(4) 0.5087(4) 0.042(2) Uani 1 1 d .
H53B H 0.2737 0.6269 0.4749 0.050 Uiso 1 1 calc R
C54B C 0.3447(6) 0.5506(4) 0.5169(3) 0.042(2) Uani 1 1 d .
H54B H 0.3939 0.5507 0.4892 0.050 Uiso 1 1 calc R
C55B C 0.8635(7) -0.1540(5) 0.9775(4) 0.057(3) Uani 1 1 d .
H55C H 0.8366 -0.1892 1.0057 0.069 Uiso 1 1 calc R
H55D H 0.8953 -0.1688 0.9475 0.069 Uiso 1 1 calc R
C56B C 0.9284(9) -0.1307(6) 0.9989(5) 0.086(4) Uani 1 1 d .
H56C H 0.8978 -0.1181 1.0303 0.103 Uiso 1 1 calc R
H56D H 0.9539 -0.0944 0.9714 0.103 Uiso 1 1 calc R
C57B C 1.0034(8) -0.1838(6) 1.0151(4) 0.080(4) Uani 1 1 d .
H57C H 0.9794 -0.2152 1.0483 0.096 Uiso 1 1 calc R
H57D H 1.0213 -0.2038 0.9869 0.096 Uiso 1 1 calc R
C58B C 1.0864(14) -0.1623(10) 1.0239(8) 0.170(9) Uani 1 1 d .
H58C H 1.1085 -0.1305 0.9905 0.205 Uiso 1 1 calc R
H58D H 1.0666 -0.1415 1.0515 0.205 Uiso 1 1 calc R
C59B C 1.1634(13) -0.2074(12) 1.0397(8) 0.195(13) Uani 1 1 d .
H59C H 1.1477 -0.2275 1.0785 0.234 Uiso 1 1 calc R
H59D H 1.2123 -0.1826 1.0345 0.234 Uiso 1 1 calc R
C60B C 1.2024(14) -0.2585(10) 1.0165(9) 0.164(9) Uani 1 1 d .
H60C H 1.1563 -0.2868 1.0249 0.197 Uiso 1 1 calc R
H60D H 1.2141 -0.2399 0.9772 0.197 Uiso 1 1 calc R
C61B C 1.2800(12) -0.2950(14) 1.0314(9) 0.213(13) Uani 1 1 d .
H61C H 1.2715 -0.3084 1.0708 0.256 Uiso 1 1 calc R
H61D H 1.3281 -0.2677 1.0181 0.256 Uiso 1 1 calc R
C62B C 1.312(2) -0.350(2) 1.0148(14) 0.47(4) Uani 1 1 d .
H62D H 1.2709 -0.3816 1.0333 0.704 Uiso 1 1 calc R
H62E H 1.3704 -0.3659 1.0238 0.704 Uiso 1 1 calc R
H62F H 1.3147 -0.3391 0.9763 0.704 Uiso 1 1 calc R
C63B C 0.1264(5) 0.6448(4) 0.5366(3) 0.047(3) Uani 1 1 d D
H63C H 0.1477 0.6849 0.5136 0.057 Uiso 1 1 calc R
H63D H 0.0910 0.6505 0.5700 0.057 Uiso 1 1 calc R
C64B C 0.0673(7) 0.6233(5) 0.5074(5) 0.078(4) Uani 1 1 d D
H64C H 0.0441 0.5837 0.5300 0.094 Uiso 1 1 calc R
H64D H 0.1011 0.6182 0.4734 0.094 Uiso 1 1 calc R
C65B C -0.0094(8) 0.6767(8) 0.4972(7) 0.197(12) Uani 1 1 d D
H65C H -0.0250 0.6924 0.5281 0.236 Uiso 1 1 calc R
H65D H 0.0120 0.7110 0.4656 0.236 Uiso 1 1 calc R
C66B C -0.0923(11) 0.6575(9) 0.4883(11) 0.40(3) Uani 1 1 d D
H66C H -0.1249 0.6326 0.5225 0.475 Uiso 1 1 calc R
H66D H -0.0765 0.6326 0.4637 0.475 Uiso 1 1 calc R
C67B C -0.1502(11) 0.7186(9) 0.4637(7) 0.186(10) Uani 1 1 d D
H67C H -0.1116 0.7481 0.4363 0.224 Uiso 1 1 calc R
H67D H -0.1927 0.7093 0.4457 0.224 Uiso 1 1 calc R
C68B C -0.2020(11) 0.7496(8) 0.5055(7) 0.148(7) Uani 1 1 d D
H68C H -0.1632 0.7756 0.5113 0.178 Uiso 1 1 calc R
H68D H -0.2183 0.7171 0.5397 0.178 Uiso 1 1 calc R
C69B C -0.2870(11) 0.7901(10) 0.4882(8) 0.189(10) Uani 1 1 d D
H69C H -0.3365 0.7641 0.4992 0.227 Uiso 1 1 calc R
H69D H -0.2777 0.8082 0.4489 0.227 Uiso 1 1 calc R
C70B C -0.311(2) 0.8426(18) 0.5141(18) 0.94(8) Uani 1 1 d D
H70D H -0.3480 0.8278 0.5490 1.408 Uiso 1 1 calc R
H70E H -0.3424 0.8780 0.4912 1.408 Uiso 1 1 calc R
H70F H -0.2563 0.8549 0.5184 1.408 Uiso 1 1 calc R
Br1 Br 0.3933 0.4738 0.1612 0.369 Uani 1 1 d .
Br2 Br 0.0821 0.1207 0.6725 0.071 Uani 1 1 d .
Br3 Br 0.9343 0.3507 0.8203 0.079 Uani 1 1 d .
Br4 Br 0.6231 0.0442 0.3122 0.497 Uani 1 1 d .
O1W O 0.3597 0.0181 0.4324 0.132 Uani 1 1 d .
H1W1 H 0.4240 0.0181 0.4324 0.199 Uiso 1 1 d R
H1W2 H 0.3349 0.0608 0.4136 0.199 Uiso 1 1 d R
O2W O 0.8967 0.1959 0.4941 0.110 Uani 1 1 d .
H2W1 H 0.9610 0.1959 0.4941 0.165 Uiso 1 1 d R
H2W2 H 0.8895 0.1669 0.4753 0.165 Uiso 1 1 d R
O3W O 0.2161 0.3740 0.9868 0.190 Uani 1 1 d .
H3W1 H 0.2804 0.3740 0.9868 0.285 Uiso 1 1 d R
H3W2 H 0.1913 0.4167 0.9680 0.285 Uiso 1 1 d R
O4W O 0.0202 0.1004 0.5629 0.270 Uani 1 1 d .
H4W1 H 0.0845 0.1004 0.5629 0.405 Uiso 1 1 d R
H4W2 H -0.0046 0.1431 0.5441 0.405 Uiso 1 1 d R
O5W O 0.5238 0.1139 0.2404 0.215 Uani 1 1 d .
H5W1 H 0.5881 0.1139 0.2404 0.323 Uiso 1 1 d R
H5W2 H 0.4990 0.1566 0.2216 0.323 Uiso 1 1 d R
O6W O 0.4451 0.4161 0.2596 0.287 Uani 1 1 d .
H6W1 H 0.5094 0.4161 0.2596 0.431 Uiso 1 1 d R
H6W2 H 0.4203 0.4588 0.2408 0.431 Uiso 1 1 d R
O7W O 0.5198 0.3628 0.1561 0.416 Uani 1 1 d .
H7W1 H 0.5841 0.3628 0.1561 0.624 Uiso 1 1 d R
H7W2 H 0.4950 0.4055 0.1373 0.624 Uiso 1 1 d R
O8W O 0.9631 0.6546 0.0514 0.378 Uani 1 1 d .
H8W1 H 1.0274 0.6546 0.0514 0.567 Uiso 1 1 d R
H8W2 H 0.9383 0.6973 0.0326 0.567 Uiso 1 1 d R
O9W O 0.4700 0.1496 0.3224 0.291 Uani 1 1 d .
H9W1 H 0.5343 0.1496 0.3224 0.436 Uiso 1 1 d R
H9W2 H 0.4452 0.1923 0.3036 0.436 Uiso 1 1 d R
O10W O 0.7411 0.1385 0.4645 0.404 Uani 1 1 d .
H101 H 0.8054 0.1385 0.4645 0.605 Uiso 1 1 d R
H102 H 0.7163 0.1812 0.4457 0.605 Uiso 1 1 d R
O11W O 0.5907 0.5198 0.0651 0.386 Uani 1 1 d .
H111 H 0.6550 0.5198 0.0651 0.579 Uiso 1 1 d R
H112 H 0.5659 0.5625 0.0463 0.579 Uiso 1 1 d R
O12W O 0.4096 0.7998 0.8779 0.382 Uani 1 1 d .
H121 H 0.4739 0.7998 0.8779 0.572 Uiso 1 1 d R
H122 H 0.3848 0.8425 0.8591 0.572 Uiso 1 1 d R

loop_
_atom_site_aniso_label
_atom_site_aniso_U_11
_atom_site_aniso_U_22
_atom_site_aniso_U_33
_atom_site_aniso_U_23
_atom_site_aniso_U_13
_atom_site_aniso_U_12
O1A 0.056(5) 0.072(5) 0.053(5) -0.034(4) 0.003(4) -0.005(4)
O2A 0.057(4) 0.042(4) 0.026(3) -0.008(3) 0.009(3) 0.012(3)
O3A 0.054(4) 0.047(4) 0.033(4) -0.009(3) 0.015(3) -0.004(3)
O4A 0.051(5) 0.084(5) 0.043(4) -0.017(4) 0.012(4) 0.019(4)
O5A 0.075(6) 0.071(5) 0.073(5) -0.017(4) 0.023(5) 0.003(4)
O6A 0.074(6) 0.076(5) 0.080(6) -0.045(5) 0.033(5) -0.019(4)
O7A 0.037(4) 0.087(5) 0.055(5) -0.037(4) 0.005(4) 0.014(4)
O8A 0.075(5) 0.070(5) 0.040(4) -0.023(4) -0.005(4) 0.021(4)
O9A 0.065(5) 0.064(5) 0.054(5) -0.033(4) 0.011(4) -0.005(4)
O10A 0.049(4) 0.060(4) 0.061(5) -0.025(4) -0.001(4) 0.008(4)
O11A 0.069(5) 0.047(4) 0.065(5) -0.020(4) 0.036(4) -0.002(4)
O12A 0.058(5) 0.068(5) 0.077(5) -0.040(4) 0.036(4) -0.019(4)
N1A 0.058(6) 0.056(6) 0.077(7) -0.042(5) 0.009(5) -0.004(5)
N2A 0.050(5) 0.063(6) 0.040(5) -0.029(4) -0.007(4) -0.001(4)
N3A 0.052(6) 0.054(5) 0.028(5) -0.016(4) -0.001(4) 0.002(4)
N4A 0.037(5) 0.031(4) 0.033(4) -0.009(3) 0.009(4) -0.009(3)
N5A 0.041(5) 0.044(5) 0.032(4) -0.012(4) 0.021(4) 0.003(4)
N6A 0.055(6) 0.058(5) 0.025(4) -0.013(4) 0.003(4) -0.004(4)
N7A 0.050(5) 0.056(5) 0.046(5) -0.023(4) -0.010(4) 0.015(4)
N8A 0.044(5) 0.044(5) 0.057(6) -0.004(4) 0.008(4) 0.015(4)
N9A 0.078(8) 0.056(6) 0.057(6) -0.012(5) 0.005(6) 0.011(5)
N10A 0.066(7) 0.053(6) 0.076(7) -0.018(5) 0.009(6) -0.011(5)
N11A 0.069(7) 0.053(6) 0.083(8) -0.026(6) 0.039(6) -0.018(5)
N12A 0.051(6) 0.054(6) 0.085(7) -0.043(6) 0.028(5) -0.023(5)
N13A 0.065(6) 0.073(6) 0.064(6) -0.056(5) -0.001(5) 0.005(5)
N14A 0.056(6) 0.062(6) 0.043(5) -0.019(5) 0.000(4) -0.003(5)
N15A 0.054(6) 0.050(5) 0.035(5) -0.015(4) -0.009(4) 0.004(4)
N16A 0.043(5) 0.055(5) 0.032(5) -0.008(4) 0.006(4) 0.010(4)
N17A 0.037(5) 0.057(5) 0.034(5) -0.010(4) 0.005(4) -0.009(4)
N18A 0.050(5) 0.033(4) 0.053(6) -0.017(4) 0.015(4) -0.002(4)
N19A 0.040(5) 0.062(6) 0.033(5) -0.016(4) 0.013(4) 0.001(4)
N20A 0.055(6) 0.049(5) 0.040(5) -0.008(4) 0.006(4) 0.006(4)
N21A 0.055(6) 0.036(5) 0.077(7) -0.015(5) 0.022(6) 0.005(4)
N22A 0.084(8) 0.039(5) 0.056(6) -0.002(5) 0.042(6) -0.015(5)
N23A 0.038(5) 0.055(6) 0.092(8) -0.040(6) 0.016(5) -0.001(5)
N24A 0.057(7) 0.066(6) 0.094(8) -0.049(6) 0.011(6) -0.004(5)
C1A 0.048(7) 0.071(8) 0.047(7) -0.033(6) 0.003(5) 0.015(6)
C2A 0.041(6) 0.058(6) 0.038(6) -0.030(5) -0.014(5) 0.018(5)
C3A 0.044(6) 0.025(5) 0.040(6) -0.012(4) 0.001(5) 0.020(4)
C4A 0.051(6) 0.017(4) 0.040(6) -0.009(4) 0.009(5) 0.000(4)
C5A 0.033(6) 0.036(5) 0.034(6) -0.013(4) -0.001(5) 0.003(4)
C6A 0.054(7) 0.071(7) 0.035(6) -0.026(5) 0.000(5) 0.011(6)
C7A 0.080(9) 0.052(7) 0.021(5) 0.005(5) -0.008(6) -0.003(6)
C8A 0.068(8) 0.068(8) 0.055(8) 0.000(7) 0.010(7) 0.023(7)
C9A 0.049(8) 0.049(7) 0.062(8) 0.027(6) 0.001(7) 0.010(6)
C10A 0.063(9) 0.061(8) 0.091(10) -0.019(7) 0.027(7) -0.013(7)
C11A 0.051(7) 0.039(7) 0.097(11) -0.023(7) 0.033(7) -0.021(6)
C12A 0.040(6) 0.065(7) 0.080(8) -0.029(6) 0.020(6) 0.001(6)
C13A 0.068(8) 0.067(8) 0.048(7) -0.031(6) -0.017(6) -0.015(7)
C14A 0.062(7) 0.077(8) 0.024(5) -0.004(5) 0.006(5) 0.004(6)
C15A 0.078(9) 0.048(6) 0.025(6) -0.002(5) 0.001(6) 0.012(6)
C16A 0.078(9) 0.067(7) 0.030(6) -0.004(5) 0.022(6) -0.006(6)
C17A 0.044(6) 0.058(7) 0.029(6) -0.004(5) 0.007(5) -0.023(5)
C18A 0.038(6) 0.070(7) 0.070(8) -0.034(6) 0.006(6) -0.011(6)
C19A 0.027(6) 0.063(7) 0.060(7) -0.038(6) 0.003(5) 0.008(5)
C20A 0.060(8) 0.056(7) 0.087(9) -0.025(6) 0.005(7) 0.022(6)
C21A 0.074(9) 0.018(5) 0.091(10) -0.013(6) 0.004(9) 0.014(5)
C22A 0.085(10) 0.057(7) 0.085(9) -0.046(7) 0.029(8) -0.028(7)
C23A 0.087(10) 0.038(6) 0.086(10) -0.035(7) 0.000(8) -0.025(7)
C24A 0.060(8) 0.096(10) 0.068(8) -0.047(8) 0.005(7) -0.003(7)
C25A 0.033(6) 0.105(10) 0.055(7) -0.059(7) 0.017(5) -0.008(6)
C26A 0.045(7) 0.075(8) 0.041(6) -0.033(6) -0.018(5) 0.009(6)
C27A 0.044(6) 0.041(6) 0.024(5) -0.002(4) -0.004(5) 0.016(5)
C28A 0.074(8) 0.016(4) 0.025(5) 0.005(4) 0.002(5) 0.006(5)
C29A 0.064(7) 0.035(5) 0.061(7) -0.031(5) 0.011(6) -0.015(5)
C30A 0.035(6) 0.049(6) 0.055(7) -0.013(5) -0.001(5) -0.004(5)
C31A 0.033(6) 0.059(7) 0.051(7) -0.016(5) -0.006(5) 0.010(5)
C32A 0.062(8) 0.070(8) 0.048(7) -0.009(6) -0.010(6) 0.017(6)
C33A 0.066(8) 0.023(5) 0.082(9) -0.008(6) 0.009(7) 0.017(6)
C34A 0.079(9) 0.027(6) 0.087(10) -0.014(6) 0.005(8) 0.016(6)
C35A 0.082(9) 0.035(6) 0.106(11) -0.025(7) 0.029(8) -0.018(7)
C36A 0.049(7) 0.072(8) 0.101(10) -0.057(8) 0.033(7) -0.036(7)
O13A 0.108(7) 0.088(6) 0.055(5) 0.029(5) 0.028(5) 0.060(5)
O14A 0.082(6) 0.109(7) 0.042(4) 0.009(5) -0.006(4) 0.058(5)
N25A 0.057(6) 0.043(5) 0.038(5) 0.000(4) -0.010(4) 0.016(4)
N26A 0.043(5) 0.053(5) 0.049(5) -0.004(4) -0.004(4) 0.007(4)
N27A 0.028(4) 0.039(4) 0.031(4) -0.013(4) 0.014(3) -0.003(3)
N28A 0.036(4) 0.025(4) 0.028(4) -0.008(3) 0.002(3) 0.007(3)
C37A 0.051(6) 0.037(5) 0.031(5) -0.014(4) -0.011(5) 0.003(5)
C38A 0.051(6) 0.038(5) 0.024(5) -0.003(4) 0.001(4) 0.002(5)
C39A 0.032(5) 0.040(5) 0.022(5) -0.001(4) 0.000(4) 0.004(4)
C40A 0.047(6) 0.037(5) 0.025(5) 0.002(4) 0.010(4) 0.001(5)
C41A 0.057(6) 0.021(4) 0.018(5) 0.007(4) -0.004(4) 0.014(4)
C42A 0.029(5) 0.051(6) 0.037(6) -0.017(5) -0.011(5) 0.006(5)
C43A 0.040(6) 0.066(7) 0.073(8) -0.041(6) 0.002(6) 0.009(5)
C44A 0.061(7) 0.057(7) 0.074(8) -0.034(6) 0.005(6) 0.016(6)
C45A 0.049(7) 0.056(7) 0.069(8) -0.018(6) 0.007(6) 0.012(5)
C46A 0.067(8) 0.049(6) 0.062(7) -0.019(5) 0.021(6) 0.010(6)
C47A 0.049(7) 0.084(8) 0.049(7) -0.010(6) 0.012(5) 0.020(6)
C48A 0.047(6) 0.040(5) 0.052(6) -0.014(5) 0.000(5) 0.008(5)
C49A 0.032(5) 0.045(6) 0.038(6) -0.013(5) 0.012(5) -0.003(4)
C50A 0.034(5) 0.037(5) 0.023(5) -0.009(4) 0.004(4) -0.001(4)
C51A 0.044(6) 0.039(5) 0.033(5) 0.017(4) -0.006(5) 0.000(5)
C52A 0.051(7) 0.062(7) 0.029(6) -0.007(5) 0.008(5) -0.013(6)
C53A 0.057(7) 0.035(5) 0.029(5) -0.011(4) 0.011(5) -0.002(5)
C54A 0.057(7) 0.042(5) 0.022(5) 0.001(4) 0.002(5) 0.014(5)
C55A 0.018(5) 0.066(6) 0.029(5) -0.010(5) 0.006(4) -0.011(5)
C56A 0.081(11) 0.065(9) 0.31(3) -0.097(13) -0.031(13) 0.015(8)
C57A 0.016(6) 0.083(10) 0.35(3) -0.101(13) -0.057(11) 0.019(6)
C58A 0.105(11) 0.035(6) 0.135(12) -0.032(7) 0.063(10) -0.030(7)
C59A 0.074(9) 0.077(9) 0.087(9) -0.030(8) -0.017(8) 0.006(7)
C60A 0.23(2) 0.091(12) 0.135(16) -0.055(12) -0.040(16) -0.037(14)
C61A 0.164(18) 0.123(15) 0.163(17) -0.012(13) -0.102(15) -0.049(14)
C62A 0.090(11) 0.073(9) 0.136(13) 0.000(9) -0.033(9) -0.004(8)
C63A 0.040(6) 0.066(7) 0.058(7) -0.017(6) 0.037(5) -0.004(5)
C64A 0.041(10) 0.085(12) 0.79(6) -0.16(2) -0.08(2) 0.017(9)
C65A 0.060(9) 0.054(8) 0.30(3) -0.042(12) -0.066(13) -0.006(7)
C66A 0.137(14) 0.043(7) 0.090(10) -0.007(7) 0.059(10) -0.010(9)
C67A 0.089(10) 0.070(9) 0.134(13) -0.033(9) -0.029(10) 0.009(8)
C68A 0.24(2) 0.089(13) 0.19(2) -0.035(13) -0.094(19) -0.036(15)
C69A 0.078(11) 0.112(14) 0.26(2) -0.054(15) -0.099(14) 0.020(10)
C70A 0.093(11) 0.100(11) 0.103(11) -0.006(9) -0.024(9) -0.008(9)
O1B 0.065(5) 0.036(4) 0.041(4) 0.008(3) -0.016(3) -0.009(3)
O2B 0.037(4) 0.032(3) 0.047(4) 0.003(3) -0.010(3) -0.006(3)
O3B 0.043(4) 0.026(3) 0.027(3) 0.004(3) 0.001(3) 0.004(3)
O4B 0.064(5) 0.033(3) 0.023(3) 0.021(3) -0.010(3) 0.007(3)
O5B 0.043(4) 0.039(4) 0.026(3) 0.007(3) -0.012(3) 0.001(3)
O6B 0.059(4) 0.033(4) 0.033(4) 0.006(3) 0.001(3) 0.002(3)
O7B 0.047(4) 0.038(4) 0.041(4) 0.005(3) 0.002(3) 0.005(3)
O8B 0.044(4) 0.033(3) 0.043(4) 0.005(3) -0.007(3) 0.005(3)
O9B 0.064(5) 0.028(3) 0.036(4) 0.007(3) -0.005(3) 0.000(3)
O10B 0.068(5) 0.033(4) 0.044(4) 0.004(3) -0.004(3) -0.011(3)
O11B 0.048(4) 0.029(3) 0.040(4) 0.014(3) -0.010(3) -0.006(3)
O12B 0.040(4) 0.030(3) 0.027(3) -0.001(3) 0.003(3) 0.005(3)
N1B 0.059(5) 0.021(4) 0.035(4) 0.000(3) -0.004(4) -0.007(4)
N2B 0.045(5) 0.028(4) 0.028(4) 0.011(3) -0.007(4) -0.002(4)
N3B 0.042(5) 0.030(4) 0.032(4) 0.003(3) -0.006(4) -0.002(3)
N4B 0.024(4) 0.029(4) 0.035(4) 0.008(3) 0.000(3) -0.004(3)
N5B 0.043(5) 0.037(4) 0.016(4) 0.007(3) -0.009(4) 0.006(4)
N6B 0.056(5) 0.033(4) 0.016(4) 0.002(3) -0.001(4) 0.001(4)
N7B 0.055(5) 0.025(4) 0.028(4) -0.006(3) 0.007(4) 0.009(4)
N8B 0.040(5) 0.035(4) 0.024(4) 0.004(3) -0.001(4) 0.003(4)
N9B 0.028(4) 0.014(3) 0.035(4) 0.008(3) -0.007(3) 0.001(3)
N10B 0.041(5) 0.018(4) 0.041(5) -0.001(3) -0.011(4) -0.006(3)
N11B 0.050(5) 0.028(4) 0.023(4) 0.006(3) 0.002(4) 0.000(4)
N12B 0.040(5) 0.035(4) 0.037(5) 0.010(4) -0.007(4) -0.007(4)
N13B 0.040(5) 0.030(4) 0.022(4) 0.000(3) -0.006(4) -0.003(3)
N14B 0.034(4) 0.026(4) 0.045(5) 0.001(3) -0.008(4) 0.000(3)
N15B 0.035(4) 0.031(4) 0.026(4) 0.004(3) -0.003(3) 0.000(3)
N16B 0.037(4) 0.029(4) 0.028(4) 0.006(3) -0.003(4) -0.001(3)
N17B 0.037(5) 0.026(4) 0.031(4) 0.005(3) -0.001(4) -0.002(3)
N18B 0.052(5) 0.025(4) 0.042(5) -0.005(4) -0.009(4) -0.004(4)
N19B 0.047(5) 0.042(5) 0.024(4) 0.002(3) -0.004(4) -0.004(4)
N20B 0.049(5) 0.021(4) 0.033(4) 0.003(3) -0.002(4) 0.003(4)
N21B 0.040(5) 0.021(4) 0.030(4) 0.000(3) -0.006(3) 0.004(3)
N22B 0.031(4) 0.028(4) 0.031(4) 0.003(3) -0.008(3) -0.003(3)
N23B 0.034(5) 0.028(4) 0.045(5) 0.001(3) -0.009(4) -0.007(3)
N24B 0.045(5) 0.033(4) 0.023(4) -0.001(3) 0.009(4) -0.012(4)
C1B 0.050(6) 0.026(5) 0.033(5) -0.002(4) -0.023(5) -0.004(4)
C2B 0.044(6) 0.020(4) 0.040(6) 0.009(4) -0.022(5) -0.001(4)
C3B 0.024(5) 0.029(5) 0.036(5) 0.009(4) -0.006(4) -0.003(4)
C4B 0.030(5) 0.021(5) 0.037(5) 0.011(4) 0.008(4) 0.008(4)
C5B 0.020(5) 0.022(4) 0.032(5) 0.005(4) 0.000(4) 0.009(4)
C6B 0.059(7) 0.019(4) 0.035(5) 0.001(4) -0.008(5) -0.007(4)
C7B 0.050(6) 0.021(5) 0.056(7) -0.017(5) -0.010(5) -0.003(4)
C8B 0.034(5) 0.017(4) 0.048(6) 0.006(4) 0.002(5) -0.012(4)
C9B 0.051(6) 0.034(5) 0.016(5) -0.005(4) -0.001(4) -0.019(5)
C10B 0.053(6) 0.021(4) 0.029(5) 0.011(4) 0.020(5) -0.006(4)
C11B 0.040(6) 0.024(5) 0.026(5) 0.010(4) 0.011(4) -0.002(4)
C12B 0.039(6) 0.046(6) 0.035(5) 0.000(4) 0.002(5) -0.008(5)
C13B 0.051(6) 0.011(4) 0.034(6) 0.003(4) -0.012(5) 0.007(4)
C14B 0.028(5) 0.021(4) 0.048(6) 0.008(4) 0.000(4) -0.003(4)
C15B 0.025(5) 0.024(5) 0.041(6) 0.016(4) -0.001(4) -0.003(4)
C16B 0.039(6) 0.037(5) 0.019(5) 0.007(4) 0.014(4) 0.006(4)
C17B 0.039(6) 0.042(6) 0.021(5) -0.011(4) 0.010(4) 0.008(5)
C18B 0.069(7) 0.056(6) 0.011(5) -0.005(4) 0.007(5) -0.012(5)
C19B 0.057(7) 0.036(6) 0.026(5) 0.010(4) -0.018(5) -0.008(5)
C20B 0.054(7) 0.042(6) 0.040(6) 0.007(5) -0.024(5) -0.011(5)
C21B 0.016(5) 0.036(5) 0.055(6) -0.009(5) -0.023(5) 0.012(4)
C22B 0.023(5) 0.020(4) 0.055(6) 0.002(4) -0.001(5) 0.006(4)
C23B 0.038(6) 0.023(4) 0.036(6) -0.015(4) -0.009(5) 0.010(4)
C24B 0.039(6) 0.027(5) 0.034(5) -0.003(4) 0.011(4) -0.005(4)
C25B 0.035(5) 0.033(5) 0.040(6) -0.006(4) -0.015(5) -0.002(4)
C26B 0.032(5) 0.025(4) 0.035(5) 0.002(4) -0.015(4) -0.007(4)
C27B 0.022(5) 0.038(5) 0.040(6) 0.020(4) -0.007(4) -0.006(4)
C28B 0.031(5) 0.026(5) 0.053(6) -0.015(5) 0.004(5) 0.003(4)
C29B 0.032(6) 0.035(5) 0.032(5) -0.008(4) 0.011(4) 0.012(4)
C30B 0.030(5) 0.032(5) 0.030(5) -0.004(4) 0.010(4) 0.001(4)
C31B 0.044(6) 0.039(5) 0.027(5) -0.004(4) 0.001(5) -0.005(5)
C32B 0.057(7) 0.034(5) 0.030(5) -0.007(4) -0.017(5) -0.003(5)
C33B 0.030(5) 0.030(5) 0.043(6) -0.003(4) 0.005(4) -0.011(4)
C34B 0.031(5) 0.026(5) 0.039(5) 0.001(4) -0.002(5) -0.009(4)
C35B 0.035(5) 0.029(5) 0.021(5) -0.001(4) 0.000(4) 0.003(4)
C36B 0.039(6) 0.030(5) 0.033(5) 0.006(4) -0.001(5) 0.003(4)
O13B 0.088(5) 0.045(4) 0.032(4) -0.001(3) 0.018(4) 0.035(4)
O14B 0.059(4) 0.059(4) 0.030(4) -0.010(3) -0.007(3) 0.019(4)
N25B 0.034(4) 0.025(4) 0.020(4) 0.002(3) 0.007(3) 0.016(3)
N26B 0.037(4) 0.031(4) 0.025(4) -0.003(3) -0.007(3) 0.012(3)
N27B 0.037(4) 0.025(4) 0.018(4) -0.002(3) 0.008(3) 0.010(3)
N28B 0.032(4) 0.029(4) 0.021(4) -0.002(3) 0.004(3) 0.003(3)
C37B 0.030(5) 0.021(4) 0.028(5) 0.003(4) -0.002(4) -0.008(4)
C38B 0.036(5) 0.039(5) 0.029(5) -0.006(4) 0.003(4) -0.002(4)
C39B 0.065(7) 0.029(5) 0.020(5) 0.003(4) -0.002(5) -0.001(5)
C40B 0.038(5) 0.027(4) 0.016(4) 0.001(4) -0.005(4) -0.002(4)
C41B 0.044(6) 0.020(4) 0.019(4) 0.006(4) 0.009(4) -0.006(4)
C42B 0.045(6) 0.017(4) 0.039(6) 0.004(4) 0.009(5) -0.001(4)
C43B 0.037(6) 0.039(5) 0.030(5) 0.004(4) -0.003(4) 0.001(4)
C44B 0.040(6) 0.041(5) 0.036(5) 0.008(4) -0.006(5) 0.002(4)
C45B 0.054(7) 0.021(5) 0.059(6) 0.006(4) -0.009(5) 0.008(4)
C46B 0.053(6) 0.028(5) 0.043(6) 0.000(4) -0.009(5) 0.005(4)
C47B 0.026(5) 0.021(4) 0.062(6) 0.008(4) -0.012(5) 0.011(4)
C48B 0.038(5) 0.025(5) 0.038(5) -0.001(4) -0.010(4) 0.005(4)
C49B 0.028(5) 0.026(4) 0.030(5) -0.018(4) 0.007(4) 0.003(4)
C50B 0.046(6) 0.027(4) 0.017(4) 0.001(4) 0.001(4) -0.001(4)
C51B 0.044(6) 0.030(5) 0.016(4) 0.005(4) 0.007(4) -0.001(4)
C52B 0.030(5) 0.034(5) 0.022(5) 0.001(4) 0.006(4) 0.006(4)
C53B 0.046(6) 0.027(5) 0.035(5) 0.009(4) -0.006(5) 0.001(4)
C54B 0.057(6) 0.040(5) 0.019(5) -0.003(4) 0.002(4) -0.005(5)
C55B 0.054(7) 0.059(7) 0.030(5) -0.002(5) 0.002(5) 0.034(6)
C56B 0.103(11) 0.090(9) 0.057(8) 0.015(7) -0.043(8) -0.029(8)
C57B 0.082(9) 0.108(10) 0.035(6) -0.001(6) -0.002(6) -0.021(8)
C58B 0.16(2) 0.20(2) 0.140(17) -0.013(15) -0.017(15) -0.093(19)
C59B 0.094(15) 0.24(3) 0.140(18) 0.060(18) -0.040(13) 0.051(16)
C60B 0.120(17) 0.19(2) 0.18(2) -0.053(17) -0.098(16) 0.050(15)
C61B 0.079(13) 0.42(4) 0.160(19) -0.14(2) -0.062(13) 0.081(19)
C62B 0.30(4) 0.81(10) 0.31(4) -0.33(6) -0.17(4) 0.40(6)
C63B 0.028(5) 0.059(6) 0.033(5) -0.002(5) 0.002(4) 0.020(5)
C64B 0.052(8) 0.086(9) 0.076(9) 0.007(7) -0.031(7) 0.007(7)
C65B 0.056(10) 0.43(4) 0.114(14) -0.13(2) -0.003(10) 0.041(17)
C66B 0.23(3) 0.57(7) 0.30(4) -0.15(4) -0.07(3) 0.24(4)
C67B 0.121(17) 0.22(2) 0.19(2) -0.042(18) -0.070(16) 0.083(16)
C68B 0.125(16) 0.19(2) 0.149(17) -0.062(15) -0.081(14) 0.010(14)
C69B 0.122(16) 0.29(3) 0.157(18) -0.092(19) -0.071(14) 0.079(18)
C70B 0.72(8) 1.50(15) 0.63(8) -0.67(10) -0.56(7) 1.07(11)
Br1 0.306 0.212 0.604 -0.155 0.031 -0.159
Br2 0.054 0.066 0.085 -0.013 -0.003 -0.022
Br3 0.060 0.063 0.108 -0.022 -0.001 -0.019
Br4 0.355 0.347 0.816 -0.273 0.150 -0.253
O1W 0.274 0.072 0.082 -0.064 -0.111 0.092
O2W 0.149 0.092 0.073 -0.033 0.009 0.014
O3W 0.170 0.170 0.170 0.000 0.000 0.000
O4W 0.241 0.241 0.241 0.000 0.000 0.000
O5W 0.192 0.192 0.192 0.000 0.000 0.000
O6W 0.256 0.256 0.256 0.000 0.000 0.000
O7W 0.371 0.371 0.371 0.000 0.000 0.000
O8W 0.337 0.337 0.337 0.000 0.000 0.000
O9W 0.259 0.259 0.259 0.000 0.000 0.000
O10W 0.360 0.360 0.360 0.000 0.000 0.000
O11W 0.344 0.344 0.344 0.000 0.000 0.000
O12W 0.340 0.340 0.340 0.000 0.000 0.000

loop_
_atom_type_symbol
_atom_type_description
_atom_type_scat_dispersion_real
_atom_type_scat_dispersion_imag
_atom_type_scat_source
C C 0.0033 0.0016 'International Tables Vol C Tables 4.2.6.8 and 6.1.1.4'
H H 0.0000 0.0000 'International Tables Vol C Tables 4.2.6.8 and 6.1.1.4'
Br Br -0.2901 2.4595 'International Tables Vol C Tables 4.2.6.8 and 6.1.1.4'
N N 0.0061 0.0033 'International Tables Vol C Tables 4.2.6.8 and 6.1.1.4'
O O 0.0106 0.0060 'International Tables Vol C Tables 4.2.6.8 and 6.1.1.4'

loop_
_geom_angle_atom_site_label_1
_geom_angle_atom_site_label_2
_geom_angle_atom_site_label_3
_geom_angle
C1A O1A N25A 133.5(7)
C1A N1A C25A 112.4(9)
C1A N1A C12A 124.0(9)
C25A N1A C12A 122.3(9)
C1A N2A C26A 111.6(9)
C1A N2A C2A 121.5(8)
C26A N2A C2A 124.3(8)
C3A N3A C2A 123.1(8)
C3A N3A C27A 111.2(8)
C2A N3A C27A 125.6(8)
C3A N4A C4A 123.9(7)
C3A N4A C28A 109.7(8)
C4A N4A C28A 126.0(8)
C5A N5A C29A 110.8(8)
C5A N5A C4A 122.2(7)
C29A N5A C4A 125.8(7)
C5A N6A C6A 123.5(8)
C5A N6A C30A 113.8(7)
C6A N6A C30A 121.1(8)
C7A N7A C31A 113.3(9)
C7A N7A C6A 122.4(8)
C31A N7A C6A 121.6(8)
C7A N8A C32A 114.2(9)
C7A N8A C8A 124.2(9)
C32A N8A C8A 121.5(8)
C9A N9A C8A 126.4(11)
C9A N9A C33A 106.2(12)
C8A N9A C33A 125.5(11)
C9A N10A C10A 122.9(10)
C9A N10A C34A 109.0(11)
C10A N10A C34A 127.7(12)
C11A N11A C35A 112.7(12)
C11A N11A C10A 122.4(11)
C35A N11A C10A 123.9(10)
C11A N12A C12A 122.7(9)
C11A N12A C36A 111.5(11)
C12A N12A C36A 120.4(11)
C13A N13A C25A 114.8(9)
C13A N13A C24A 122.2(9)
C25A N13A C24A 120.0(9)
C13A N14A C14A 121.5(9)
C13A N14A C26A 112.7(9)
C14A N14A C26A 125.7(9)
C15A N15A C14A 119.7(9)
C15A N15A C27A 112.4(9)
C14A N15A C27A 124.9(9)
C15A N16A C28A 112.8(9)
C15A N16A C16A 122.6(9)
C28A N16A C16A 123.8(9)
C17A N17A C29A 112.4(8)
C17A N17A C16A 122.5(8)
C29A N17A C16A 124.5(9)
C17A N18A C30A 112.7(8)
C17A N18A C18A 123.2(8)
C30A N18A C18A 121.2(9)
C19A N19A C31A 111.6(9)
C19A N19A C18A 122.1(8)
C31A N19A C18A 123.9(9)
C19A N20A C32A 111.9(9)
C19A N20A C20A 122.0(9)
C32A N20A C20A 124.5(9)
C21A N21A C20A 122.3(10)
C21A N21A C33A 112.2(11)
C20A N21A C33A 125.5(12)
C21A N22A C22A 122.3(10)
C21A N22A C34A 109.3(12)
C22A N22A C34A 126.6(11)
C23A N23A C22A 120.6(10)
C23A N23A C35A 113.2(11)
C22A N23A C35A 123.2(10)
C23A N24A C24A 123.2(10)
C23A N24A C36A 111.0(11)
C24A N24A C36A 125.7(11)
O1A C1A N2A 126.4(10)
O1A C1A N1A 125.2(11)
N2A C1A N1A 108.4(9)
N3A C2A N2A 112.5(7)
N3A C2A H2A1 109.1
N2A C2A H2A1 109.1
N3A C2A H2A2 109.1
N2A C2A H2A2 109.1
H2A1 C2A H2A2 107.8
O2A C3A N3A 126.8(9)
O2A C3A N4A 123.5(9)
N3A C3A N4A 109.6(8)
N4A C4A N5A 115.2(7)
N4A C4A H4A1 108.5
N5A C4A H4A1 108.5
N4A C4A H4A2 108.5
N5A C4A H4A2 108.5
H4A1 C4A H4A2 107.5
O3A C5A N6A 126.5(8)
O3A C5A N5A 124.7(8)
N6A C5A N5A 108.8(8)
N6A C6A N7A 114.2(8)
N6A C6A H6A1 108.7
N7A C6A H6A1 108.7
N6A C6A H6A2 108.7
N7A C6A H6A2 108.7
H6A1 C6A H6A2 107.6
O4A C7A N8A 128.1(10)
O4A C7A N7A 125.3(10)
N8A C7A N7A 106.6(10)
N9A C8A N8A 114.5(9)
N9A C8A H8A1 108.6
N8A C8A H8A1 108.7
N9A C8A H8A2 108.7
N8A C8A H8A2 108.6
H8A1 C8A H8A2 107.6
O5A C9A N10A 127.2(12)
O5A C9A N9A 120.2(14)
N10A C9A N9A 112.6(12)
N11A C10A N10A 112.7(9)
N11A C10A H10A 109.0
N10A C10A H10A 109.1
N11A C10A H10B 109.0
N10A C10A H10B 109.0
H10A C10A H10B 107.8
O6A C11A N12A 127.3(11)
O6A C11A N11A 125.3(14)
N12A C11A N11A 107.4(11)
N12A C12A N1A 111.7(8)
N12A C12A H12A 109.3
N1A C12A H12A 109.3
N12A C12A H12B 109.3
N1A C12A H12B 109.3
H12A C12A H12B 107.9
O7A C13A N14A 130.1(11)
O7A C13A N13A 124.2(10)
N14A C13A N13A 105.7(10)
N15A C14A N14A 114.3(8)
N15A C14A H14A 108.7
N14A C14A H14A 108.7
N15A C14A H14B 108.7
N14A C14A H14B 108.7
H14A C14A H14B 107.6
O8A C15A N16A 124.5(12)
O8A C15A N15A 128.8(12)
N16A C15A N15A 106.5(9)
N17A C16A N16A 114.5(8)
N17A C16A H16A 108.6
N16A C16A H16A 108.6
N17A C16A H16B 108.6
N16A C16A H16B 108.6
H16A C16A H16B 107.6
O9A C17A N17A 128.0(9)
O9A C17A N18A 124.6(10)
N17A C17A N18A 107.4(9)
N19A C18A N18A 112.4(8)
N19A C18A H18A 109.1
N18A C18A H18A 109.1
N19A C18A H18B 109.1
N18A C18A H18B 109.1
H18A C18A H18B 107.9
O10A C19A N19A 126.7(10)
O10A C19A N20A 125.1(10)
N19A C19A N20A 108.2(9)
N20A C20A N21A 114.0(8)
N20A C20A H20A 108.7
N21A C20A H20A 108.7
N20A C20A H20B 108.8
N21A C20A H20B 108.8
H20A C20A H20B 107.6
O11A C21A N21A 127.3(13)
O11A C21A N22A 125.2(14)
N21A C21A N22A 107.5(12)
N22A C22A N23A 113.1(9)
N22A C22A H22A 109.0
N23A C22A H22A 109.0
N22A C22A H22B 109.0
N23A C22A H22B 109.0
H22A C22A H22B 107.8
O12A C23A N23A 125.5(12)
O12A C23A N24A 127.0(12)
N23A C23A N24A 107.5(11)
N24A C24A N13A 113.0(10)
N24A C24A H24A 109.0
N13A C24A H24A 109.0
N24A C24A H24B 109.0
N13A C24A H24B 109.0
H24A C24A H24B 107.8
N1A C25A N13A 113.1(9)
N1A C25A C26A 101.8(8)
N13A C25A C26A 100.8(8)
N1A C25A H25A 113(5)
N13A C25A H25A 118(5)
C26A C25A H25A 108(5)
N2A C26A N14A 114.4(8)
N2A C26A C25A 104.9(8)
N14A C26A C25A 105.6(8)
N2A C26A H26A 108(5)
N14A C26A H26A 111(5)
C25A C26A H26A 113(5)
N15A C27A N3A 113.2(8)
N15A C27A C28A 104.0(8)
N3A C27A C28A 104.2(8)
N15A C27A H27A 112(5)
N3A C27A H27A 102(5)
C28A C27A H27A 121(5)
N16A C28A N4A 115.1(7)
N16A C28A C27A 103.7(8)
N4A C28A C27A 105.2(8)
N16A C28A H28A 119(6)
N4A C28A H28A 103(6)
C27A C28A H28A 109(6)
N17A C29A N5A 116.5(9)
N17A C29A C30A 104.7(8)
N5A C29A C30A 106.3(8)
N17A C29A H29A 117(6)
N5A C29A H29A 104(6)
C30A C29A H29A 107(6)
N18A C30A N6A 114.1(8)
N18A C30A C29A 102.2(8)
N6A C30A C29A 100.0(7)
N18A C30A H30A 105(5)
N6A C30A H30A 116(5)
C29A C30A H30A 119(5)
N19A C31A N7A 114.0(8)
N19A C31A C32A 102.8(9)
N7A C31A C32A 100.3(8)
N19A C31A H31A 111(5)
N7A C31A H31A 116(5)
C32A C31A H31A 110(5)
N20A C32A N8A 121.2(11)
N20A C32A C31A 104.5(9)
N8A C32A C31A 104.7(9)
N20A C32A H32A 115(9)
N8A C32A H32A 103(9)
C31A C32A H32A 107(9)
N9A C33A C34A 107.4(10)
N9A C33A N21A 115.3(9)
C34A C33A N21A 103.1(11)
N9A C33A H33A 106(7)
C34A C33A H33A 107(7)
N21A C33A H33A 117(6)
N22A C34A C33A 107.4(11)
N22A C34A N10A 114.8(10)
C33A C34A N10A 104.1(10)
N22A C34A H34A 105(7)
C33A C34A H34A 114(8)
N10A C34A H34A 112(7)
N11A C35A N23A 116.5(11)
N11A C35A C36A 105.0(10)
N23A C35A C36A 102.0(10)
N11A C35A H35A 111(8)
N23A C35A H35A 101(7)
C36A C35A H35A 122(8)
N24A C36A N12A 114.8(9)
N24A C36A C35A 105.8(10)
N12A C36A C35A 102.4(11)
N24A C36A H36A 116(7)
N12A C36A H36A 97(7)
C35A C36A H36A 121(7)
C49A N25A C48A 128.0(8)
C49A N25A O1A 104.0(6)
C48A N25A O1A 104.1(6)
C49A N25A H25C 116.0
C48A N25A H25C 116.0
O1A N25A H25C 56.5
C42A N26A C43A 123.6(8)
C42A N26A H26C 118.2
C43A N26A H26C 118.2
C53A N27A C52A 120.1(8)
C53A N27A C63A 119.1(7)
C52A N27A C63A 120.7(7)
C39A N28A C40A 120.9(7)
C39A N28A C55A 117.9(6)
C40A N28A C55A 121.2(7)
C41A C37A C38A 118.2(8)
C41A C37A C42A 116.4(8)
C38A C37A C42A 125.4(8)
C39A C38A C37A 119.0(8)
C39A C38A H38A 120.5
C37A C38A H38A 120.5
N28A C39A C38A 120.8(8)
N28A C39A H39A 119.6
C38A C39A H39A 119.6
C41A C40A N28A 120.0(8)
C41A C40A H40A 120.0
N28A C40A H40A 120.0
C40A C41A C37A 121.0(8)
C40A C41A H41A 119.5
C37A C41A H41A 119.5
O14A C42A N26A 122.3(9)
O14A C42A C37A 121.4(9)
N26A C42A C37A 116.3(8)
N26A C43A C44A 110.1(8)
N26A C43A H43A 109.6
C44A C43A H43A 109.7
N26A C43A H43B 109.6
C44A C43A H43B 109.6
H43A C43A H43B 108.1
C45A C44A C43A 113.9(9)
C45A C44A H44A 108.8
C43A C44A H44A 108.8
C45A C44A H44B 108.8
C43A C44A H44B 108.8
H44A C44A H44B 107.7
C44A C45A C46A 114.4(9)
C44A C45A H45A 108.6
C46A C45A H45A 108.7
C44A C45A H45B 108.6
C46A C45A H45B 108.7
H45A C45A H45B 107.6
C47A C46A C45A 114.8(9)
C47A C46A H46A 108.5
C45A C46A H46A 108.6
C47A C46A H46B 108.6
C45A C46A H46B 108.6
H46A C46A H46B 107.5
C48A C47A C46A 119.1(9)
C48A C47A H47A 107.5
C46A C47A H47A 107.5
C48A C47A H47B 107.6
C46A C47A H47B 107.6
H47A C47A H47B 107.0
C47A C48A N25A 110.8(8)
C47A C48A H48A 109.5
N25A C48A H48A 109.5
C47A C48A H48B 109.5
N25A C48A H48B 109.5
H48A C48A H48B 108.1
O13A C49A N25A 122.1(9)
O13A C49A C50A 119.7(8)
N25A C49A C50A 118.0(8)
C51A C50A C54A 118.0(8)
C51A C50A C49A 115.9(7)
C54A C50A C49A 126.1(8)
C50A C51A C52A 121.3(8)
C50A C51A H51A 119.3
C52A C51A H51A 119.3
N27A C52A C51A 119.7(8)
N27A C52A H52A 120.1
C51A C52A H52A 120.1
N27A C53A C54A 121.5(8)
N27A C53A H53A 119.2
C54A C53A H53A 119.2
C50A C54A C53A 119.2(8)
C50A C54A H54A 120.4
C53A C54A H54A 120.4
C56A C55A N28A 113.6(9)
C56A C55A H55A 108.9
N28A C55A H55A 108.8
C56A C55A H55B 108.8
N28A C55A H55B 108.8
H55A C55A H55B 107.7
C55A C56A C57A 107.9(11)
C55A C56A H56A 110.1
C57A C56A H56A 110.1
C55A C56A H56B 110.1
C57A C56A H56B 110.2
H56A C56A H56B 108.4
C58A C57A C56A 109.5(15)
C58A C57A H57A 109.8
C56A C57A H57A 109.8
C58A C57A H57B 109.7
C56A C57A H57B 109.8
H57A C57A H57B 108.2
C57A C58A C59A 114.4(12)
C57A C58A H58A 108.7
C59A C58A H58A 108.6
C57A C58A H58B 108.7
C59A C58A H58B 108.6
H58A C58A H58B 107.6
C58A C59A C60A 112.7(14)
C58A C59A H59A 109.0
C60A C59A H59A 109.1
C58A C59A H59B 109.0
C60A C59A H59B 109.0
H59A C59A H59B 107.8
C61A C60A C59A 114.2(13)
C61A C60A H60A 108.7
C59A C60A H60A 108.7
C61A C60A H60B 108.8
C59A C60A H60B 108.7
H60A C60A H60B 107.6
C60A C61A C62A 122.2(16)
C60A C61A H61A 106.8
C62A C61A H61A 106.8
C60A C61A H61B 106.8
C62A C61A H61B 106.8
H61A C61A H61B 106.7
C61A C62A H62A 109.4
C61A C62A H62B 109.5
H62A C62A H62B 109.5
C61A C62A H62C 109.5
H62A C62A H62C 109.5
H62B C62A H62C 109.5
C64A C63A N27A 116.5(10)
C64A C63A H63A 108.1
N27A C63A H63A 108.2
C64A C63A H63B 108.2
N27A C63A H63B 108.1
H63A C63A H63B 107.3
C63A C64A C65A 116.0(13)
C63A C64A H64A 108.3
C65A C64A H64A 108.4
C63A C64A H64B 108.3
C65A C64A H64B 108.2
H64A C64A H64B 107.4
C66A C65A C64A 108.3(18)
C66A C65A H65A 110.0
C64A C65A H65A 110.0
C66A C65A H65B 110.0
C64A C65A H65B 110.1
H65A C65A H65B 108.4
C67A C66A C65A 112.2(13)
C67A C66A H66A 109.1
C65A C66A H66A 109.2
C67A C66A H66B 109.1
C65A C66A H66B 109.2
H66A C66A H66B 107.9
C66A C67A C68A 112.8(15)
C66A C67A H67A 109.0
C68A C67A H67A 109.1
C66A C67A H67B 109.0
C68A C67A H67B 109.1
H67A C67A H67B 107.8
C69A C68A C67A 116.7(16)
C69A C68A H68A 108.1
C67A C68A H68A 108.1
C69A C68A H68B 108.1
C67A C68A H68B 108.2
H68A C68A H68B 107.3
C68A C69A C70A 123.4(15)
C68A C69A H69A 106.4
C70A C69A H69A 106.5
C68A C69A H69B 106.5
C70A C69A H69B 106.5
H69A C69A H69B 106.5
C69A C70A H70A 109.5
C69A C70A H70B 109.5
H70A C70A H70B 109.5
C69A C70A H70C 109.4
H70A C70A H70C 109.5
H70B C70A H70C 109.5
C19B O10B O13B 159.9(6)
C1B N1B C12B 124.0(7)
C1B N1B C25B 111.0(7)
C12B N1B C25B 124.9(7)
C1B N2B C2B 122.6(7)
C1B N2B C26B 111.4(7)
C2B N2B C26B 123.2(7)
C3B N3B C2B 124.0(7)
C3B N3B C27B 109.5(7)
C2B N3B C27B 123.7(7)
C3B N4B C28B 112.0(7)
C3B N4B C4B 122.1(6)
C28B N4B C4B 123.5(7)
C5B N5B C4B 124.5(7)
C5B N5B C29B 110.3(7)
C4B N5B C29B 125.2(7)
C5B N6B C6B 123.8(7)
C5B N6B C30B 113.9(8)
C6B N6B C30B 122.2(8)
C7B N7B C6B 122.0(7)
C7B N7B C31B 111.6(7)
C6B N7B C31B 123.1(7)
C7B N8B C8B 119.7(7)
C7B N8B C32B 114.0(7)
C8B N8B C32B 125.1(7)
C9B N9B C33B 113.2(7)
C9B N9B C8B 121.2(7)
C33B N9B C8B 123.3(7)
C9B N10B C10B 122.4(7)
C9B N10B C34B 113.5(7)
C10B N10B C34B 124.1(7)
C11B N11B C35B 112.1(8)
C11B N11B C10B 123.7(7)
C35B N11B C10B 122.2(7)
C11B N12B C12B 122.7(7)
C11B N12B C36B 111.5(8)
C12B N12B C36B 124.3(8)
C13B N13B C25B 110.8(7)
C13B N13B C24B 121.5(6)
C25B N13B C24B 123.1(7)
C13B N14B C26B 113.3(7)
C13B N14B C14B 123.9(7)
C26B N14B C14B 121.2(7)
C15B N15B C14B 123.8(7)
C15B N15B C27B 112.3(7)
C14B N15B C27B 121.9(8)
C15B N16B C16B 124.0(7)
C15B N16B C28B 111.1(8)
C16B N16B C28B 124.8(7)
C17B N17B C16B 122.7(7)
C17B N17B C29B 108.7(8)
C16B N17B C29B 126.7(7)
C17B N18B C30B 112.5(8)
C17B N18B C18B 123.6(8)
C30B N18B C18B 122.5(8)
C19B N19B C31B 112.9(7)
C19B N19B C18B 123.2(7)
C31B N19B C18B 123.9(8)
C19B N20B C20B 121.8(7)
C19B N20B C32B 112.8(7)
C20B N20B C32B 121.3(7)
C21B N21B C20B 121.4(7)
C21B N21B C33B 111.6(7)
C20B N21B C33B 124.1(7)
C21B N22B C22B 122.2(7)
C21B N22B C34B 111.2(7)
C22B N22B C34B 124.4(7)
C23B N23B C22B 123.6(7)
C23B N23B C35B 113.0(8)
C22B N23B C35B 123.3(7)
C23B N24B C24B 122.9(7)
C23B N24B C36B 111.1(7)
C24B N24B C36B 125.8(8)
O1B C1B N1B 125.0(9)
O1B C1B N2B 125.7(8)
N1B C1B N2B 109.4(7)
N3B C2B N2B 113.5(7)
N3B C2B H2B1 108.9
N2B C2B H2B1 108.9
N3B C2B H2B2 108.9
N2B C2B H2B2 108.9
H2B1 C2B H2B2 107.7
O2B C3B N4B 126.0(8)
O2B C3B N3B 124.5(9)
N4B C3B N3B 109.5(7)
N5B C4B N4B 113.3(6)
N5B C4B H4B1 108.9
N4B C4B H4B1 108.9
N5B C4B H4B2 108.9
N4B C4B H4B2 108.9
H4B1 C4B H4B2 107.7
O3B C5B N6B 126.8(8)
O3B C5B N5B 124.9(8)
N6B C5B N5B 108.3(7)
N7B C6B N6B 114.4(7)
N7B C6B H6B1 108.7
N6B C6B H6B1 108.7
N7B C6B H6B2 108.7
N6B C6B H6B2 108.7
H6B1 C6B H6B2 107.6
O4B C7B N8B 127.2(9)
O4B C7B N7B 126.7(9)
N8B C7B N7B 106.0(8)
N8B C8B N9B 114.6(6)
N8B C8B H8B1 108.6
N9B C8B H8B1 108.6
N8B C8B H8B2 108.6
N9B C8B H8B2 108.6
H8B1 C8B H8B2 107.6
O5B C9B N9B 127.0(8)
O5B C9B N10B 126.7(8)
N9B C9B N10B 106.3(7)
N10B C10B N11B 115.5(7)
N10B C10B H10C 108.4
N11B C10B H10C 108.4
N10B C10B H10D 108.4
N11B C10B H10D 108.4
H10C C10B H10D 107.5
O6B C11B N11B 126.1(9)
O6B C11B N12B 124.1(9)
N11B C11B N12B 109.7(7)
N1B C12B N12B 115.1(8)
N1B C12B H12C 108.5
N12B C12B H12C 108.5
N1B C12B H12D 108.5
N12B C12B H12D 108.5
H12C C12B H12D 107.5
O7B C13B N14B 126.6(8)
O7B C13B N13B 124.6(8)
N14B C13B N13B 108.7(7)
N15B C14B N14B 114.6(6)
N15B C14B H14C 108.6
N14B C14B H14C 108.6
N15B C14B H14D 108.6
N14B C14B H14D 108.6
H14C C14B H14D 107.6
O8B C15B N15B 127.4(9)
O8B C15B N16B 123.1(9)
N15B C15B N16B 109.4(7)
N16B C16B N17B 114.9(7)
N16B C16B H16C 108.6
N17B C16B H16C 108.6
N16B C16B H16D 108.6
N17B C16B H16D 108.6
H16C C16B H16D 107.5
O9B C17B N18B 127.8(9)
O9B C17B N17B 122.5(9)
N18B C17B N17B 109.7(8)
N19B C18B N18B 114.8(7)
N19B C18B H18C 108.6
N18B C18B H18C 108.6
N19B C18B H18D 108.6
N18B C18B H18D 108.6
H18C C18B H18D 107.5
O10B C19B N20B 126.7(9)
O10B C19B N19B 126.2(9)
N20B C19B N19B 107.1(7)
N21B C20B N20B 113.6(7)
N21B C20B H20C 108.8
N20B C20B H20C 108.8
N21B C20B H20D 108.8
N20B C20B H20D 108.8
H20C C20B H20D 107.7
O11B C21B N22B 126.2(8)
O11B C21B N21B 126.0(9)
N22B C21B N21B 107.8(8)
N23B C22B N22B 116.0(7)
N23B C22B H22C 108.3
N22B C22B H22C 108.3
N23B C22B H22D 108.3
N22B C22B H22D 108.3
H22C C22B H22D 107.4
O12B C23B N23B 126.8(9)
O12B C23B N24B 123.9(8)
N23B C23B N24B 109.3(8)
N24B C24B N13B 114.4(7)
N24B C24B H24C 108.7
N13B C24B H24C 108.7
N24B C24B H24D 108.7
N13B C24B H24D 108.7
H24C C24B H24D 107.6
N13B C25B N1B 114.4(7)
N13B C25B C26B 104.0(7)
N1B C25B C26B 103.5(7)
N13B C25B H25B 111(5)
N1B C25B H25B 111(6)
C26B C25B H25B 111(6)
N14B C26B N2B 115.6(7)
N14B C26B C25B 101.9(7)
N2B C26B C25B 104.2(7)
N14B C26B H26B 111(5)
N2B C26B H26B 111(5)
C25B C26B H26B 111(5)
N15B C27B N3B 114.0(7)
N15B C27B C28B 103.3(7)
N3B C27B C28B 104.2(7)
N15B C27B H27B 112(5)
N3B C27B H27B 112(5)
C28B C27B H27B 112(5)
N16B C28B N4B 115.3(8)
N16B C28B C27B 103.6(7)
N4B C28B C27B 103.6(7)
N16B C28B H28B 111(5)
N4B C28B H28B 111(5)
C27B C28B H28B 111(6)
N17B C29B N5B 113.0(7)
N17B C29B C30B 104.9(7)
N5B C29B C30B 105.5(7)
N17B C29B H29B 111(6)
N5B C29B H29B 111(6)
C30B C29B H29B 111(6)
N18B C30B N6B 116.1(7)
N18B C30B C29B 103.8(7)
N6B C30B C29B 101.9(7)
N18B C30B H30B 111(5)
N6B C30B H30B 111(5)
C29B C30B H30B 111(5)
N19B C31B N7B 116.6(8)
N19B C31B C32B 104.4(7)
N7B C31B C32B 105.6(7)
N19B C31B H31B 110(6)
N7B C31B H31B 110(6)
C32B C31B H31B 110(6)
N20B C32B N8B 114.6(7)
N20B C32B C31B 101.7(7)
N8B C32B C31B 102.3(7)
N20B C32B H32B 112(5)
N8B C32B H32B 112(5)
C31B C32B H32B 112(5)
N21B C33B N9B 114.6(7)
N21B C33B C34B 104.2(7)
N9B C33B C34B 104.0(7)
N21B C33B H33B 111(5)
N9B C33B H33B 111(5)
C34B C33B H33B 111(5)
N10B C34B N22B 114.8(7)
N10B C34B C33B 102.8(7)
N22B C34B C33B 103.7(7)
N10B C34B H34B 112(5)
N22B C34B H34B 112(5)
C33B C34B H34B 112(5)
N23B C35B N11B 116.4(7)
N23B C35B C36B 103.3(7)
N11B C35B C36B 103.2(7)
N23B C35B H35B 111(4)
N11B C35B H35B 111(4)
C36B C35B H35B 111(5)
N12B C36B N24B 114.0(7)
N12B C36B C35B 103.0(7)
N24B C36B C35B 103.1(7)
N12B C36B H36B 112(5)
N24B C36B H36B 112(5)
C35B C36B H36B 112(5)
C42B O13B O10B 100.2(5)
C42B N25B C43B 121.3(7)
C42B N25B H25D 119.4
C43B N25B H25D 119.4
C49B N26B C48B 121.3(7)
C49B N26B H26D 119.4
C48B N26B H26D 119.4
C40B N27B C39B 119.4(7)
C40B N27B C55B 121.7(7)
C39B N27B C55B 118.9(6)
C52B N28B C53B 120.9(7)
C52B N28B C63B 121.0(7)
C53B N28B C63B 118.0(6)
C38B C37B C41B 117.8(7)
C38B C37B C42B 116.6(7)
C41B C37B C42B 125.6(7)
C39B C38B C37B 119.7(8)
C39B C38B H38B 120.1
C37B C38B H38B 120.1
N27B C39B C38B 121.2(7)
N27B C39B H39B 119.4
C38B C39B H39B 119.4
N27B C40B C41B 122.7(7)
N27B C40B H40B 118.7
C41B C40B H40B 118.7
C40B C41B C37B 119.0(7)
C40B C41B H41B 120.5
C37B C41B H41B 120.5
O13B C42B N25B 125.0(8)
O13B C42B C37B 116.7(8)
N25B C42B C37B 118.3(8)
N25B C43B C44B 109.0(7)
N25B C43B H43C 109.9
C44B C43B H43C 109.9
N25B C43B H43D 109.9
C44B C43B H43D 109.9
H43C C43B H43D 108.3
C45B C44B C43B 113.5(7)
C45B C44B H44C 108.9
C43B C44B H44C 108.9
C45B C44B H44D 108.9
C43B C44B H44D 108.9
H44C C44B H44D 107.7
C44B C45B C46B 111.9(7)
C44B C45B H45C 109.2
C46B C45B H45C 109.2
C44B C45B H45D 109.2
C46B C45B H45D 109.2
H45C C45B H45D 107.9
C47B C46B C45B 111.5(7)
C47B C46B H46C 109.3
C45B C46B H46C 109.3
C47B C46B H46D 109.3
C45B C46B H46D 109.3
H46C C46B H46D 108.0
C48B C47B C46B 116.5(7)
C48B C47B H47C 108.2
C46B C47B H47C 108.2
C48B C47B H47D 108.2
C46B C47B H47D 108.2
H47C C47B H47D 107.3
N26B C48B C47B 108.4(7)
N26B C48B H48C 110.0
C47B C48B H48C 110.0
N26B C48B H48D 110.0
C47B C48B H48D 110.0
H48C C48B H48D 108.4
O14B C49B N26B 125.9(7)
O14B C49B C50B 115.9(7)
N26B C49B C50B 118.2(7)
C51B C50B C54B 118.6(8)
C51B C50B C49B 123.1(7)
C54B C50B C49B 118.3(8)
C52B C51B C50B 119.3(7)
C52B C51B H51B 120.3
C50B C51B H51B 120.3
N28B C52B C51B 121.3(7)
N28B C52B H52B 119.3
C51B C52B H52B 119.3
N28B C53B C54B 120.6(7)
N28B C53B H53B 119.7
C54B C53B H53B 119.7
C53B C54B C50B 119.1(8)
C53B C54B H54B 120.5
C50B C54B H54B 120.5
C56B C55B N27B 111.0(9)
C56B C55B H55C 109.4
N27B C55B H55C 109.4
C56B C55B H55D 109.4
N27B C55B H55D 109.4
H55C C55B H55D 108.0
C55B C56B C57B 108.5(11)
C55B C56B H56C 110.0
C57B C56B H56C 110.0
C55B C56B H56D 110.0
C57B C56B H56D 110.0
H56C C56B H56D 108.4
C58B C57B C56B 114.3(14)
C58B C57B H57C 108.7
C56B C57B H57C 108.7
C58B C57B H57D 108.7
C56B C57B H57D 108.7
H57C C57B H57D 107.6
C59B C58B C57B 120.8(19)
C59B C58B H58C 107.1
C57B C58B H58C 107.1
C59B C58B H58D 107.1
C57B C58B H58D 107.1
H58C C58B H58D 106.8
C58B C59B C60B 125(2)
C58B C59B H59C 106.0
C60B C59B H59C 106.0
C58B C59B H59D 106.0
C60B C59B H59D 106.0
H59C C59B H59D 106.3
C61B C60B C59B 120.1(19)
C61B C60B H60C 107.3
C59B C60B H60C 107.3
C61B C60B H60D 107.3
C59B C60B H60D 107.3
H60C C60B H60D 106.9
C60B C61B C62B 120(2)
C60B C61B H61C 107.2
C62B C61B H61C 107.2
C60B C61B H61D 107.2
C62B C61B H61D 107.2
H61C C61B H61D 106.9
C61B C62B H62D 109.5
C61B C62B H62E 109.5
H62D C62B H62E 109.5
C61B C62B H62F 109.5
H62D C62B H62F 109.5
H62E C62B H62F 109.5
N28B C63B C64B 110.1(7)
N28B C63B H63C 109.6
C64B C63B H63C 109.6
N28B C63B H63D 109.6
C64B C63B H63D 109.6
H63C C63B H63D 108.2
C63B C64B C65B 103.8(8)
C63B C64B H64C 111.0
C65B C64B H64C 111.0
C63B C64B H64D 111.0
C65B C64B H64D 111.0
H64C C64B H64D 109.0
C66B C65B C64B 113.8(11)
C66B C65B H65C 108.8
C64B C65B H65C 108.8
C66B C65B H65D 108.8
C64B C65B H65D 108.8
H65C C65B H65D 107.7
C65B C66B C67B 106.6(11)
C65B C66B H66C 110.4
C67B C66B H66C 110.4
C65B C66B H66D 110.4
C67B C66B H66D 110.4
H66C C66B H66D 108.6
C68B C67B C66B 113.3(12)
C68B C67B H67C 108.9
C66B C67B H67C 108.9
C68B C67B H67D 108.9
C66B C67B H67D 108.9
H67C C67B H67D 107.7
C67B C68B C69B 112.7(12)
C67B C68B H68C 109.1
C69B C68B H68C 109.1
C67B C68B H68D 109.1
C69B C68B H68D 109.1
H68C C68B H68D 107.8
C68B C69B C70B 110.3(10)
C68B C69B H69C 109.6
C70B C69B H69C 109.6
C68B C69B H69D 109.6
C70B C69B H69D 109.6
H69C C69B H69D 108.1
C69B C70B H70D 109.5
C69B C70B H70E 109.5
H70D C70B H70E 109.5
C69B C70B H70F 109.5
H70D C70B H70F 109.5
H70E C70B H70F 109.5
H1W1 O1W H1W2 109.5
H2W1 O2W H2W2 109.5
H3W1 O3W H3W2 109.5
H4W1 O4W H4W2 109.5
H5W1 O5W H5W2 109.4
H6W1 O6W H6W2 109.4
H7W1 O7W H7W2 109.6
H8W1 O8W H8W2 109.4
H9W1 O9W H9W2 109.4
H101 O10W H102 109.5
H111 O11W H112 109.5
H121 O12W H122 109.4

loop_
_geom_bond_atom_site_label_1
_geom_bond_atom_site_label_2
_geom_bond_distance
O1A C1A 1.226(11)
O1A N25A 3.001(10)
O2A C3A 1.245(10)
O3A C5A 1.209(9)
O4A C7A 1.205(12)
O5A C9A 1.276(14)
O6A C11A 1.223(13)
O7A C13A 1.195(12)
O8A C15A 1.209(11)
O9A C17A 1.219(11)
O10A C19A 1.232(11)
O11A C21A 1.189(13)
O12A C23A 1.210(13)
N1A C1A 1.372(13)
N1A C25A 1.446(13)
N1A C12A 1.462(12)
N2A C1A 1.339(12)
N2A C26A 1.440(11)
N2A C2A 1.456(11)
N3A C3A 1.362(11)
N3A C2A 1.445(11)
N3A C27A 1.453(11)
N4A C3A 1.377(11)
N4A C4A 1.421(11)
N4A C28A 1.459(11)
N5A C5A 1.382(10)
N5A C29A 1.431(11)
N5A C4A 1.430(10)
N6A C5A 1.329(11)
N6A C6A 1.446(11)
N6A C30A 1.489(11)
N7A C7A 1.357(12)
N7A C31A 1.472(11)
N7A C6A 1.478(12)
N8A C7A 1.340(12)
N8A C32A 1.408(13)
N8A C8A 1.451(13)
N9A C9A 1.383(14)
N9A C8A 1.422(15)
N9A C33A 1.447(13)
N10A C9A 1.326(15)
N10A C10A 1.445(14)
N10A C34A 1.469(13)
N11A C11A 1.396(13)
N11A C35A 1.399(15)
N11A C10A 1.429(14)
N12A C11A 1.370(15)
N12A C12A 1.455(13)
N12A C36A 1.468(13)
N13A C13A 1.392(13)
N13A C25A 1.462(12)
N13A C24A 1.469(13)
N14A C13A 1.367(13)
N14A C14A 1.403(13)
N14A C26A 1.455(12)
N15A C15A 1.374(13)
N15A C14A 1.395(12)
N15A C27A 1.431(11)
N16A C15A 1.356(13)
N16A C28A 1.441(11)
N16A C16A 1.452(13)
N17A C17A 1.360(12)
N17A C29A 1.419(12)
N17A C16A 1.440(12)
N18A C17A 1.381(12)
N18A C30A 1.431(12)
N18A C18A 1.480(12)
N19A C19A 1.343(12)
N19A C31A 1.435(12)
N19A C18A 1.445(12)
N20A C19A 1.374(12)
N20A C32A 1.392(13)
N20A C20A 1.452(13)
N21A C21A 1.363(15)
N21A C20A 1.455(14)
N21A C33A 1.481(13)
N22A C21A 1.408(15)
N22A C22A 1.411(14)
N22A C34A 1.452(14)
N23A C23A 1.391(14)
N23A C22A 1.438(14)
N23A C35A 1.454(13)
N24A C23A 1.394(14)
N24A C24A 1.418(14)
N24A C36A 1.446(14)
C2A H2A1 0.9700
C2A H2A2 0.9700
C4A H4A1 0.9700
C4A H4A2 0.9700
C6A H6A1 0.9700
C6A H6A2 0.9700
C8A H8A1 0.9700
C8A H8A2 0.9700
C10A H10A 0.9700
C10A H10B 0.9700
C12A H12A 0.9700
C12A H12B 0.9700
C14A H14A 0.9700
C14A H14B 0.9700
C16A H16A 0.9700
C16A H16B 0.9700
C18A H18A 0.9700
C18A H18B 0.9700
C20A H20A 0.9700
C20A H20B 0.9700
C22A H22A 0.9700
C22A H22B 0.9700
C24A H24A 0.9700
C24A H24B 0.9700
C25A C26A 1.531(15)
C25A H25A 1.23(10)
C26A H26A 1.01(9)
C27A C28A 1.498(14)
C27A H27A 0.98(8)
C28A H28A 0.87(9)
C29A C30A 1.543(14)
C29A H29A 0.90(9)
C30A H30A 1.02(9)
C31A C32A 1.533(15)
C31A H31A 1.06(9)
C32A H32A 0.67(10)
C33A C34A 1.458(17)
C33A H33A 0.91(10)
C34A H34A 0.83(11)
C35A C36A 1.546(18)
C35A H35A 0.86(11)
C36A H36A 0.93(11)
O13A C49A 1.212(10)
O14A C42A 1.183(10)
N25A C49A 1.287(10)
N25A C48A 1.482(11)
N25A H25C 0.8600
N26A C42A 1.330(11)
N26A C43A 1.470(11)
N26A H26C 0.8600
N27A C53A 1.311(10)
N27A C52A 1.354(11)
N27A C63A 1.483(11)
N28A C39A 1.336(9)
N28A C40A 1.359(10)
N28A C55A 1.511(10)
C37A C41A 1.377(11)
C37A C38A 1.403(11)
C37A C42A 1.500(12)
C38A C39A 1.347(11)
C38A H38A 0.9300
C39A H39A 0.9300
C40A C41A 1.323(11)
C40A H40A 0.9300
C41A H41A 0.9300
C43A C44A 1.509(13)
C43A H43A 0.9700
C43A H43B 0.9700
C44A C45A 1.485(12)
C44A H44A 0.9700
C44A H44B 0.9700
C45A C46A 1.494(13)
C45A H45A 0.9700
C45A H45B 0.9700
C46A C47A 1.461(12)
C46A H46A 0.9700
C46A H46B 0.9700
C47A C48A 1.459(12)
C47A H47A 0.9700
C47A H47B 0.9700
C48A H48A 0.9700
C48A H48B 0.9700
C49A C50A 1.489(11)
C50A C51A 1.354(11)
C50A C54A 1.381(11)
C51A C52A 1.369(12)
C51A H51A 0.9300
C52A H52A 0.9300
C53A C54A 1.383(12)
C53A H53A 0.9300
C54A H54A 0.9300
C55A C56A 1.419(16)
C55A H55A 0.9700
C55A H55B 0.9700
C56A C57A 1.590(17)
C56A H56A 0.9700
C56A H56B 0.9700
C57A C58A 1.387(19)
C57A H57A 0.9700
C57A H57B 0.9700
C58A C59A 1.488(16)
C58A H58A 0.9700
C58A H58B 0.9700
C59A C60A 1.49(2)
C59A H59A 0.9700
C59A H59B 0.9700
C60A C61A 1.47(2)
C60A H60A 0.9700
C60A H60B 0.9700
C61A C62A 1.504(19)
C61A H61A 0.9700
C61A H61B 0.9700
C62A H62A 0.9600
C62A H62B 0.9600
C62A H62C 0.9600
C63A C64A 1.383(17)
C63A H63A 0.9700
C63A H63B 0.9700
C64A C65A 1.519(19)
C64A H64A 0.9700
C64A H64B 0.9700
C65A C66A 1.46(2)
C65A H65A 0.9700
C65A H65B 0.9700
C66A C67A 1.451(16)
C66A H66A 0.9700
C66A H66B 0.9700
C67A C68A 1.53(2)
C67A H67A 0.9700
C67A H67B 0.9700
C68A C69A 1.39(2)
C68A H68A 0.9700
C68A H68B 0.9700
C69A C70A 1.53(2)
C69A H69A 0.9700
C69A H69B 0.9700
C70A H70A 0.9600
C70A H70B 0.9600
C70A H70C 0.9600
O1B C1B 1.234(9)
O2B C3B 1.218(9)
O3B C5B 1.218(9)
O4B C7B 1.211(10)
O5B C9B 1.199(9)
O6B C11B 1.235(9)
O7B C13B 1.238(9)
O8B C15B 1.219(9)
O9B C17B 1.238(10)
O10B C19B 1.198(9)
O10B O13B 3.378(9)
O11B C21B 1.203(10)
O12B C23B 1.229(9)
N1B C1B 1.369(10)
N1B C12B 1.423(10)
N1B C25B 1.475(10)
N2B C1B 1.376(11)
N2B C2B 1.428(10)
N2B C26B 1.450(10)
N3B C3B 1.384(11)
N3B C2B 1.418(11)
N3B C27B 1.476(10)
N4B C3B 1.350(10)
N4B C28B 1.453(10)
N4B C4B 1.455(10)
N5B C5B 1.371(10)
N5B C4B 1.454(11)
N5B C29B 1.470(10)
N6B C5B 1.336(11)
N6B C6B 1.456(11)
N6B C30B 1.468(10)
N7B C7B 1.411(11)
N7B C6B 1.418(10)
N7B C31B 1.443(11)
N8B C7B 1.394(11)
N8B C8B 1.426(10)
N8B C32B 1.453(10)
N9B C9B 1.359(10)
N9B C33B 1.455(10)
N9B C8B 1.455(10)
N10B C9B 1.384(10)
N10B C10B 1.413(11)
N10B C34B 1.450(11)
N11B C11B 1.323(11)
N11B C35B 1.454(10)
N11B C10B 1.459(11)
N12B C11B 1.366(11)
N12B C12B 1.440(11)
N12B C36B 1.445(10)
N13B C13B 1.351(10)
N13B C25B 1.434(10)
N13B C24B 1.452(10)
N14B C13B 1.334(10)
N14B C26B 1.431(10)
N14B C14B 1.460(10)
N15B C15B 1.330(11)
N15B C14B 1.443(10)
N15B C27B 1.455(10)
N16B C15B 1.375(11)
N16B C16B 1.424(11)
N16B C28B 1.450(11)
N17B C17B 1.378(11)
N17B C16B 1.431(11)
N17B C29B 1.447(10)
N18B C17B 1.323(11)
N18B C30B 1.418(10)
N18B C18B 1.451(11)
N19B C19B 1.370(11)
N19B C31B 1.417(11)
N19B C18B 1.448(11)
N20B C19B 1.363(11)
N20B C20B 1.451(11)
N20B C32B 1.451(10)
N21B C21B 1.380(10)
N21B C20B 1.439(11)
N21B C33B 1.452(10)
N22B C21B 1.374(11)
N22B C22B 1.452(10)
N22B C34B 1.465(10)
N23B C23B 1.348(10)
N23B C22B 1.431(11)
N23B C35B 1.440(10)
N24B C23B 1.360(10)
N24B C24B 1.417(10)
N24B C36B 1.472(10)
C2B H2B1 0.9700
C2B H2B2 0.9700
C4B H4B1 0.9700
C4B H4B2 0.9700
C6B H6B1 0.9700
C6B H6B2 0.9700
C8B H8B1 0.9700
C8B H8B2 0.9700
C10B H10C 0.9700
C10B H10D 0.9700
C12B H12C 0.9700
C12B H12D 0.9700
C14B H14C 0.9700
C14B H14D 0.9700
C16B H16C 0.9700
C16B H16D 0.9700
C18B H18C 0.9700
C18B H18D 0.9700
C20B H20C 0.9700
C20B H20D 0.9700
C22B H22C 0.9700
C22B H22D 0.9700
C24B H24C 0.9700
C24B H24D 0.9700
C25B C26B 1.536(12)
C25B H25B 0.98(8)
C26B H26B 0.98(8)
C27B C28B 1.530(13)
C27B H27B 0.98(9)
C28B H28B 0.98(8)
C29B C30B 1.500(13)
C29B H29B 0.98(8)
C30B H30B 0.98(8)
C31B C32B 1.543(13)
C31B H31B 0.98(8)
C32B H32B 0.98(9)
C33B C34B 1.522(12)
C33B H33B 0.98(8)
C34B H34B 0.98(8)
C35B C36B 1.541(13)
C35B H35B 0.98(8)
C36B H36B 0.98(8)
O13B C42B 1.236(10)
O14B C49B 1.232(9)
N25B C42B 1.302(10)
N25B C43B 1.493(9)
N25B H25D 0.8600
N26B C49B 1.310(10)
N26B C48B 1.474(9)
N26B H26D 0.8600
N27B C40B 1.318(9)
N27B C39B 1.349(10)
N27B C55B 1.496(10)
N28B C52B 1.335(9)
N28B C53B 1.342(10)
N28B C63B 1.472(9)
C37B C38B 1.391(11)
C37B C41B 1.393(10)
C37B C42B 1.515(11)
C38B C39B 1.352(11)
C38B H38B 0.9300
C39B H39B 0.9300
C40B C41B 1.352(10)
C40B H40B 0.9300
C41B H41B 0.9300
C43B C44B 1.509(11)
C43B H43C 0.9700
C43B H43D 0.9700
C44B C45B 1.504(11)
C44B H44C 0.9700
C44B H44D 0.9700
C45B C46B 1.530(12)
C45B H45C 0.9700
C45B H45D 0.9700
C46B C47B 1.514(10)
C46B H46C 0.9700
C46B H46D 0.9700
C47B C48B 1.499(11)
C47B H47C 0.9700
C47B H47D 0.9700
C48B H48C 0.9700
C48B H48D 0.9700
C49B C50B 1.518(11)
C50B C51B 1.387(10)
C50B C54B 1.399(10)
C51B C52B 1.364(10)
C51B H51B 0.9300
C52B H52B 0.9300
C53B C54B 1.374(11)
C53B H53B 0.9300
C54B H54B 0.9300
C55B C56B 1.487(14)
C55B H55C 0.9700
C55B H55D 0.9700
C56B C57B 1.535(15)
C56B H56C 0.9700
C56B H56D 0.9700
C57B C58B 1.52(2)
C57B H57C 0.9700
C57B H57D 0.9700
C58B C59B 1.46(2)
C58B H58C 0.9700
C58B H58D 0.9700
C59B C60B 1.47(3)
C59B H59C 0.9700
C59B H59D 0.9700
C60B C61B 1.38(2)
C60B H60C 0.9700
C60B H60D 0.9700
C61B C62B 1.44(4)
C61B H61C 0.9700
C61B H61D 0.9700
C62B H62D 0.9600
C62B H62E 0.9600
C62B H62F 0.9600
C63B C64B 1.537(8)
C63B H63C 0.9700
C63B H63D 0.9700
C64B C65B 1.539(9)
C64B H64C 0.9700
C64B H64D 0.9700
C65B C66B 1.495(10)
C65B H65C 0.9700
C65B H65D 0.9700
C66B C67B 1.539(10)
C66B H66C 0.9700
C66B H66D 0.9700
C67B C68B 1.520(9)
C67B H67C 0.9700
C67B H67D 0.9700
C68B C69B 1.525(9)
C68B H68C 0.9700
C68B H68D 0.9700
C69B C70B 1.525(10)
C69B H69C 0.9700
C69B H69D 0.9700
C70B H70D 0.9600
C70B H70E 0.9600
C70B H70F 0.9600
O1W H1W1 0.9838
O1W H1W2 0.9821
O2W H2W1 0.9826
O2W H2W2 0.9830
O3W H3W1 0.9837
O3W H3W2 0.9824
O4W H4W1 0.9834
O4W H4W2 0.9821
O5W H5W1 0.9838
O5W H5W2 0.9835
O6W H6W1 0.9832
O6W H6W2 0.9834
O7W H7W1 0.9823
O7W H7W2 0.9823
O8W H8W1 0.9825
O8W H8W2 0.9842
O9W H9W1 0.9834
O9W H9W2 0.9835
O10W H101 0.9833
O10W H102 0.9823
O11W H111 0.9830
O11W H112 0.9824
O12W H121 0.9834
O12W H122 0.9833

loop_
_geom_torsion_atom_site_label_1
_geom_torsion_atom_site_label_2
_geom_torsion_atom_site_label_3
_geom_torsion_atom_site_label_4
_geom_torsion
N25A O1A C1A N2A 84.4(13)
N25A O1A C1A N1A -97.9(12)
C26A N2A C1A O1A 168.7(10)
C2A N2A C1A O1A 6.3(16)
C26A N2A C1A N1A -9.4(12)
C2A N2A C1A N1A -171.7(8)
C25A N1A C1A O1A -168.2(10)
C12A N1A C1A O1A -0.8(17)
C25A N1A C1A N2A 9.8(12)
C12A N1A C1A N2A 177.2(9)
C3A N3A C2A N2A 99.1(9)
C27A N3A C2A N2A -82.9(10)
C1A N2A C2A N3A -108.5(10)
C26A N2A C2A N3A 91.4(10)
C2A N3A C3A O2A 1.3(13)
C27A N3A C3A O2A -177.0(8)
C2A N3A C3A N4A 178.8(7)
C27A N3A C3A N4A 0.5(9)
C4A N4A C3A O2A 2.9(12)
C28A N4A C3A O2A 176.0(7)
C4A N4A C3A N3A -174.7(7)
C28A N4A C3A N3A -1.6(9)
C3A N4A C4A N5A -105.0(9)
C28A N4A C4A N5A 83.0(9)
C5A N5A C4A N4A 107.8(9)
C29A N5A C4A N4A -86.0(11)
C6A N6A C5A O3A 7.2(15)
C30A N6A C5A O3A 172.8(9)
C6A N6A C5A N5A -172.4(8)
C30A N6A C5A N5A -6.7(11)
C29A N5A C5A O3A -174.4(9)
C4A N5A C5A O3A -6.4(14)
C29A N5A C5A N6A 5.2(10)
C4A N5A C5A N6A 173.2(8)
C5A N6A C6A N7A -109.7(10)
C30A N6A C6A N7A 85.6(11)
C7A N7A C6A N6A 111.7(10)
C31A N7A C6A N6A -88.1(11)
C32A N8A C7A O4A 179.0(11)
C8A N8A C7A O4A -0.7(19)
C32A N8A C7A N7A -1.6(13)
C8A N8A C7A N7A 178.6(10)
C31A N7A C7A O4A -173.6(10)
C6A N7A C7A O4A -11.9(16)
C31A N7A C7A N8A 7.0(12)
C6A N7A C7A N8A 168.7(8)
C9A N9A C8A N8A 103.0(12)
C33A N9A C8A N8A -94.5(12)
C7A N8A C8A N9A -96.6(13)
C32A N8A C8A N9A 83.7(13)
C10A N10A C9A O5A 0.3(17)
C34A N10A C9A O5A 173.4(10)
C10A N10A C9A N9A -176.6(9)
C34A N10A C9A N9A -3.6(12)
C8A N9A C9A O5A -4.4(15)
C33A N9A C9A O5A -169.6(9)
C8A N9A C9A N10A 172.8(9)
C33A N9A C9A N10A 7.5(12)
C11A N11A C10A N10A 107.0(12)
C35A N11A C10A N10A -85.2(14)
C9A N10A C10A N11A -104.5(12)
C34A N10A C10A N11A 83.9(14)
C12A N12A C11A O6A 16.9(17)
C36A N12A C11A O6A 170.8(10)
C12A N12A C11A N11A -164.3(8)
C36A N12A C11A N11A -10.3(11)
C35A N11A C11A O6A -175.1(10)
C10A N11A C11A O6A -6.1(16)
C35A N11A C11A N12A 6.1(12)
C10A N11A C11A N12A 175.1(10)
C11A N12A C12A N1A -115.3(11)
C36A N12A C12A N1A 93.0(11)
C1A N1A C12A N12A 106.1(11)
C25A N1A C12A N12A -87.7(12)
C14A N14A C13A O7A 2.1(17)
C26A N14A C13A O7A -175.5(10)
C14A N14A C13A N13A -179.4(9)
C26A N14A C13A N13A 3.0(11)
C25A N13A C13A O7A 172.4(10)
C24A N13A C13A O7A 12.2(17)
C25A N13A C13A N14A -6.2(12)
C24A N13A C13A N14A -166.5(9)
C15A N15A C14A N14A -106.4(10)
C27A N15A C14A N14A 94.6(11)
C13A N14A C14A N15A 99.9(11)
C26A N14A C14A N15A -82.8(12)
C28A N16A C15A O8A -171.5(9)
C16A N16A C15A O8A -1.0(14)
C28A N16A C15A N15A 5.2(10)
C16A N16A C15A N15A 175.7(8)
C14A N15A C15A O8A 6.9(15)
C27A N15A C15A O8A 168.4(9)
C14A N15A C15A N16A -169.6(8)
C27A N15A C15A N16A -8.1(10)
C17A N17A C16A N16A -104.5(10)
C29A N17A C16A N16A 85.3(12)
C15A N16A C16A N17A 101.8(10)
C28A N16A C16A N17A -88.8(11)
C29A N17A C17A O9A 173.6(10)
C16A N17A C17A O9A 2.3(15)
C29A N17A C17A N18A -4.5(10)
C16A N17A C17A N18A -175.8(8)
C30A N18A C17A O9A -170.3(9)
C18A N18A C17A O9A -9.4(14)
C30A N18A C17A N17A 7.9(10)
C18A N18A C17A N17A 168.8(8)
C19A N19A C18A N18A -111.9(10)
C31A N19A C18A N18A 87.2(11)
C17A N18A C18A N19A 111.3(10)
C30A N18A C18A N19A -89.4(10)
C31A N19A C19A O10A 170.0(9)
C18A N19A C19A O10A 7.0(16)
C31A N19A C19A N20A -11.1(11)
C18A N19A C19A N20A -174.2(8)
C32A N20A C19A O10A -172.5(10)
C20A N20A C19A O10A -6.7(16)
C32A N20A C19A N19A 8.6(12)
C20A N20A C19A N19A 174.4(9)
C19A N20A C20A N21A 106.8(12)
C32A N20A C20A N21A -89.2(13)
C21A N21A C20A N20A -95.0(11)
C33A N21A C20A N20A 82.2(12)
C20A N21A C21A O11A -2.7(15)
C33A N21A C21A O11A 179.8(9)
C20A N21A C21A N22A 175.7(8)
C33A N21A C21A N22A -1.7(10)
C22A N22A C21A O11A -10.3(15)
C34A N22A C21A O11A -175.7(9)
C22A N22A C21A N21A 171.2(9)
C34A N22A C21A N21A 5.9(10)
C21A N22A C22A N23A 111.6(11)
C34A N22A C22A N23A -85.7(12)
C23A N23A C22A N22A -115.2(11)
C35A N23A C22A N22A 86.0(13)
C22A N23A C23A O12A 11.9(16)
C35A N23A C23A O12A 172.6(10)
C22A N23A C23A N24A -167.6(9)
C35A N23A C23A N24A -6.9(12)
C24A N24A C23A O12A -0.9(17)
C36A N24A C23A O12A -176.1(10)
C24A N24A C23A N23A 178.6(9)
C36A N24A C23A N23A 3.4(11)
C23A N24A C24A N13A 101.9(11)
C36A N24A C24A N13A -83.6(13)
C13A N13A C24A N24A -108.4(11)
C25A N13A C24A N24A 92.3(12)
C1A N1A C25A N13A -113.4(11)
C12A N1A C25A N13A 79.0(12)
C1A N1A C25A C26A -6.1(11)
C12A N1A C25A C26A -173.7(9)
C13A N13A C25A N1A 114.4(10)
C24A N13A C25A N1A -84.8(12)
C13A N13A C25A C26A 6.5(11)
C24A N13A C25A C26A 167.2(9)
C1A N2A C26A N14A 120.6(10)
C2A N2A C26A N14A -77.6(12)
C1A N2A C26A C25A 5.4(11)
C2A N2A C26A C25A 167.2(8)
C13A N14A C26A N2A -113.9(10)
C14A N14A C26A N2A 68.6(13)
C13A N14A C26A C25A 0.9(11)
C14A N14A C26A C25A -176.6(10)
N1A C25A C26A N2A 0.4(10)
N13A C25A C26A N2A 117.0(8)
N1A C25A C26A N14A -120.7(8)
N13A C25A C26A N14A -4.1(10)
C15A N15A C27A N3A 120.1(9)
C14A N15A C27A N3A -79.6(11)
C15A N15A C27A C28A 7.7(10)
C14A N15A C27A C28A 168.0(8)
C3A N3A C27A N15A -111.6(9)
C2A N3A C27A N15A 70.2(11)
C3A N3A C27A C28A 0.7(9)
C2A N3A C27A C28A -177.5(8)
C15A N16A C28A N4A -114.9(9)
C16A N16A C28A N4A 74.7(11)
C15A N16A C28A C27A -0.5(9)
C16A N16A C28A C27A -170.9(8)
C3A N4A C28A N16A 115.5(9)
C4A N4A C28A N16A -71.6(11)
C3A N4A C28A C27A 2.0(9)
C4A N4A C28A C27A 174.9(7)
N15A C27A C28A N16A -4.1(8)
N3A C27A C28A N16A -122.9(7)
N15A C27A C28A N4A 117.2(7)
N3A C27A C28A N4A -1.6(9)
C17A N17A C29A N5A 116.9(9)
C16A N17A C29A N5A -72.0(12)
C17A N17A C29A C30A -0.1(10)
C16A N17A C29A C30A 170.9(9)
C5A N5A C29A N17A -118.0(9)
C4A N5A C29A N17A 74.5(11)
C5A N5A C29A C30A -1.7(10)
C4A N5A C29A C30A -169.3(8)
C17A N18A C30A N6A -114.5(9)
C18A N18A C30A N6A 84.2(11)
C17A N18A C30A C29A -7.6(10)
C18A N18A C30A C29A -168.9(8)
C5A N6A C30A N18A 113.6(9)
C6A N6A C30A N18A -80.4(11)
C5A N6A C30A C29A 5.3(10)
C6A N6A C30A C29A 171.3(8)
N17A C29A C30A N18A 4.5(9)
N5A C29A C30A N18A -119.4(8)
N17A C29A C30A N6A 122.0(8)
N5A C29A C30A N6A -1.9(10)
C19A N19A C31A N7A 116.6(10)
C18A N19A C31A N7A -80.7(12)
C19A N19A C31A C32A 9.0(11)
C18A N19A C31A C32A 171.7(9)
C7A N7A C31A N19A -118.0(10)
C6A N7A C31A N19A 80.1(12)
C7A N7A C31A C32A -8.9(11)
C6A N7A C31A C32A -170.8(9)
C19A N20A C32A N8A -120.4(10)
C20A N20A C32A N8A 74.2(14)
C19A N20A C32A C31A -2.7(11)
C20A N20A C32A C31A -168.2(9)
C7A N8A C32A N20A 113.6(12)
C8A N8A C32A N20A -66.6(14)
C7A N8A C32A C31A -3.9(13)
C8A N8A C32A C31A 175.9(10)
N19A C31A C32A N20A -3.6(10)
N7A C31A C32A N20A -121.3(9)
N19A C31A C32A N8A 124.9(9)
N7A C31A C32A N8A 7.2(11)
C9A N9A C33A C34A -8.4(12)
C8A N9A C33A C34A -173.8(10)
C9A N9A C33A N21A -122.6(12)
C8A N9A C33A N21A 72.0(15)
C21A N21A C33A N9A 113.7(12)
C20A N21A C33A N9A -63.7(14)
C21A N21A C33A C34A -2.9(10)
C20A N21A C33A C34A 179.7(8)
C21A N22A C34A C33A -7.8(11)
C22A N22A C34A C33A -172.3(10)
C21A N22A C34A N10A -123.1(12)
C22A N22A C34A N10A 72.4(15)
N9A C33A C34A N22A -115.9(9)
N21A C33A C34A N22A 6.3(10)
N9A C33A C34A N10A 6.3(12)
N21A C33A C34A N10A 128.4(8)
C9A N10A C34A N22A 115.3(12)
C10A N10A C34A N22A -72.1(15)
C9A N10A C34A C33A -1.9(12)
C10A N10A C34A C33A 170.7(10)
C11A N11A C35A N23A -111.6(12)
C10A N11A C35A N23A 79.6(14)
C11A N11A C35A C36A 0.3(12)
C10A N11A C35A C36A -168.5(10)
C23A N23A C35A N11A 120.8(12)
C22A N23A C35A N11A -79.0(14)
C23A N23A C35A C36A 7.2(12)
C22A N23A C35A C36A 167.3(10)
C23A N24A C36A N12A -111.2(12)
C24A N24A C36A N12A 73.7(15)
C23A N24A C36A C35A 1.0(12)
C24A N24A C36A C35A -174.1(10)
C11A N12A C36A N24A 124.3(12)
C12A N12A C36A N24A -81.1(13)
C11A N12A C36A C35A 10.2(11)
C12A N12A C36A C35A 164.8(9)
N11A C35A C36A N24A -126.6(9)
N23A C35A C36A N24A -4.7(11)
N11A C35A C36A N12A -6.0(11)
N23A C35A C36A N12A 115.9(9)
C1A O1A N25A C49A 165.4(10)
C1A O1A N25A C48A 29.7(11)
C41A C37A C38A C39A 2.1(13)
C42A C37A C38A C39A -176.5(9)
C40A N28A C39A C38A 0.4(13)
C55A N28A C39A C38A 177.8(8)
C37A C38A C39A N28A -0.9(14)
C39A N28A C40A C41A -1.1(14)
C55A N28A C40A C41A -178.5(9)
N28A C40A C41A C37A 2.3(15)
C38A C37A C41A C40A -2.9(14)
C42A C37A C41A C40A 175.9(9)
C43A N26A C42A O14A 4.4(16)
C43A N26A C42A C37A -175.3(8)
C41A C37A C42A O14A -2.5(14)
C38A C37A C42A O14A 176.2(10)
C41A C37A C42A N26A 177.2(9)
C38A C37A C42A N26A -4.2(14)
C42A N26A C43A C44A 162.6(9)
N26A C43A C44A C45A 177.9(9)
C43A C44A C45A C46A 178.7(10)
C44A C45A C46A C47A -175.4(10)
C45A C46A C47A C48A -179.1(10)
C46A C47A C48A N25A -178.5(10)
C49A N25A C48A C47A -156.2(10)
O1A N25A C48A C47A -35.4(9)
C48A N25A C49A O13A -9.6(17)
O1A N25A C49A O13A -130.4(10)
C48A N25A C49A C50A 175.2(9)
O1A N25A C49A C50A 54.4(9)
O13A C49A C50A C51A -7.5(14)
N25A C49A C50A C51A 167.8(9)
O13A C49A C50A C54A 172.3(11)
N25A C49A C50A C54A -12.4(15)
C54A C50A C51A C52A -1.7(15)
C49A C50A C51A C52A 178.1(9)
C53A N27A C52A C51A 0.2(14)
C63A N27A C52A C51A 179.0(9)
C50A C51A C52A N27A 1.8(15)
C52A N27A C53A C54A -2.2(14)
C63A N27A C53A C54A 179.0(9)
C51A C50A C54A C53A -0.2(14)
C49A C50A C54A C53A 180.0(9)
N27A C53A C54A C50A 2.2(15)
C39A N28A C55A C56A 87.4(13)
C40A N28A C55A C56A -95.1(13)
N28A C55A C56A C57A 172.7(11)
C55A C56A C57A C58A 155.7(13)
C56A C57A C58A C59A -170.6(12)
C57A C58A C59A C60A 179.4(14)
C58A C59A C60A C61A -169.4(14)
C59A C60A C61A C62A 62(2)
C53A N27A C63A C64A -104.2(19)
C52A N27A C63A C64A 77(2)
N27A C63A C64A C65A -168.5(18)
C63A C64A C65A C66A -135(2)
C64A C65A C66A C67A 173.4(14)
C65A C66A C67A C68A -175.6(14)
C66A C67A C68A C69A 165.3(17)
C67A C68A C69A C70A -58(3)
C12B N1B C1B O1B 1.1(14)
C25B N1B C1B O1B -176.2(8)
C12B N1B C1B N2B -179.2(8)
C25B N1B C1B N2B 3.5(10)
C2B N2B C1B O1B 11.4(14)
C26B N2B C1B O1B 173.0(8)
C2B N2B C1B N1B -168.3(8)
C26B N2B C1B N1B -6.7(10)
C3B N3B C2B N2B 114.2(8)
C27B N3B C2B N2B -87.1(9)
C1B N2B C2B N3B -115.2(9)
C26B N2B C2B N3B 85.3(10)
C28B N4B C3B O2B 168.2(8)
C4B N4B C3B O2B 5.2(13)
C28B N4B C3B N3B -11.3(10)
C4B N4B C3B N3B -174.3(7)
C2B N3B C3B O2B -7.7(13)
C27B N3B C3B O2B -168.9(8)
C2B N3B C3B N4B 171.8(7)
C27B N3B C3B N4B 10.6(9)
C5B N5B C4B N4B 99.0(8)
C29B N5B C4B N4B -84.2(9)
C3B N4B C4B N5B -105.2(8)
C28B N4B C4B N5B 93.8(9)
C6B N6B C5B O3B 0.2(13)
C30B N6B C5B O3B 177.0(7)
C6B N6B C5B N5B -179.5(7)
C30B N6B C5B N5B -2.8(9)
C4B N5B C5B O3B 0.3(12)
C29B N5B C5B O3B -176.9(7)
C4B N5B C5B N6B -179.9(7)
C29B N5B C5B N6B 2.8(9)
C7B N7B C6B N6B 108.5(9)
C31B N7B C6B N6B -93.8(10)
C5B N6B C6B N7B -100.7(9)
C30B N6B C6B N7B 82.8(10)
C8B N8B C7B O4B 3.5(13)
C32B N8B C7B O4B 172.0(9)
C8B N8B C7B N7B -174.0(7)
C32B N8B C7B N7B -5.6(10)
C6B N7B C7B O4B -10.3(14)
C31B N7B C7B O4B -170.3(9)
C6B N7B C7B N8B 167.2(7)
C31B N7B C7B N8B 7.2(9)
C7B N8B C8B N9B -110.3(8)
C32B N8B C8B N9B 82.6(11)
C9B N9B C8B N8B 116.2(8)
C33B N9B C8B N8B -82.5(10)
C33B N9B C9B O5B -172.8(8)
C8B N9B C9B O5B -9.7(13)
C33B N9B C9B N10B 5.3(9)
C8B N9B C9B N10B 168.4(7)
C10B N10B C9B O5B -6.7(13)
C34B N10B C9B O5B 174.0(8)
C10B N10B C9B N9B 175.2(7)
C34B N10B C9B N9B -4.1(9)
C9B N10B C10B N11B -95.6(9)
C34B N10B C10B N11B 83.6(10)
C11B N11B C10B N10B 102.4(9)
C35B N11B C10B N10B -95.1(9)
C35B N11B C11B O6B -169.0(8)
C10B N11B C11B O6B -5.0(14)
C35B N11B C11B N12B 7.7(10)
C10B N11B C11B N12B 171.7(7)
C12B N12B C11B O6B 3.3(13)
C36B N12B C11B O6B 170.1(8)
C12B N12B C11B N11B -173.5(7)
C36B N12B C11B N11B -6.7(10)
C1B N1B C12B N12B 103.0(10)
C25B N1B C12B N12B -80.0(11)
C11B N12B C12B N1B -103.7(9)
C36B N12B C12B N1B 91.2(10)
C26B N14B C13B O7B -172.6(8)
C14B N14B C13B O7B -7.2(14)
C26B N14B C13B N13B 8.1(10)
C14B N14B C13B N13B 173.5(7)
C25B N13B C13B O7B 169.0(8)
C24B N13B C13B O7B 12.5(13)
C25B N13B C13B N14B -11.7(9)
C24B N13B C13B N14B -168.2(7)
C15B N15B C14B N14B -110.7(9)
C27B N15B C14B N14B 86.4(9)
C13B N14B C14B N15B 108.6(9)
C26B N14B C14B N15B -87.1(10)
C14B N15B C15B O8B 7.6(14)
C27B N15B C15B O8B 171.9(8)
C14B N15B C15B N16B -169.6(7)
C27B N15B C15B N16B -5.3(9)
C16B N16B C15B O8B 5.6(13)
C28B N16B C15B O8B -173.5(8)
C16B N16B C15B N15B -177.1(7)
C28B N16B C15B N15B 3.8(9)
C15B N16B C16B N17B 99.4(9)
C28B N16B C16B N17B -81.6(10)
C17B N17B C16B N16B -103.5(9)
C29B N17B C16B N16B 94.1(9)
C30B N18B C17B O9B -173.9(8)
C18B N18B C17B O9B -7.3(14)
C30B N18B C17B N17B 6.0(10)
C18B N18B C17B N17B 172.5(7)
C16B N17B C17B O9B 8.1(12)
C29B N17B C17B O9B 173.3(7)
C16B N17B C17B N18B -171.8(7)
C29B N17B C17B N18B -6.6(9)
C19B N19B C18B N18B -100.6(10)
C31B N19B C18B N18B 81.9(11)
C17B N18B C18B N19B 101.9(10)
C30B N18B C18B N19B -92.9(10)
O13B O10B C19B N20B -69(2)
O13B O10B C19B N19B 109.5(19)
C20B N20B C19B O10B -13.4(15)
C32B N20B C19B O10B -171.0(9)
C20B N20B C19B N19B 167.7(8)
C32B N20B C19B N19B 10.1(10)
C31B N19B C19B O10B 176.4(9)
C18B N19B C19B O10B -1.4(15)
C31B N19B C19B N20B -4.7(11)
C18B N19B C19B N20B 177.6(8)
C21B N21B C20B N20B -115.4(8)
C33B N21B C20B N20B 85.6(10)
C19B N20B C20B N21B 118.4(9)
C32B N20B C20B N21B -85.9(10)
C22B N22B C21B O11B -3.7(13)
C34B N22B C21B O11B -167.5(8)
C22B N22B C21B N21B 176.4(7)
C34B N22B C21B N21B 12.6(9)
C20B N21B C21B O11B 7.6(13)
C33B N21B C21B O11B 169.0(8)
C20B N21B C21B N22B -172.5(7)
C33B N21B C21B N22B -11.1(9)
C23B N23B C22B N22B -94.6(9)
C35B N23B C22B N22B 80.9(10)
C21B N22B C22B N23B 104.5(9)
C34B N22B C22B N23B -93.9(9)
C22B N23B C23B O12B -5.5(13)
C35B N23B C23B O12B 178.6(7)
C22B N23B C23B N24B 176.4(7)
C35B N23B C23B N24B 0.5(9)
C24B N24B C23B O12B -0.8(12)
C36B N24B C23B O12B -175.7(7)
C24B N24B C23B N23B 177.4(7)
C36B N24B C23B N23B 2.5(9)
C23B N24B C24B N13B 104.8(9)
C36B N24B C24B N13B -81.0(10)
C13B N13B C24B N24B -114.2(9)
C25B N13B C24B N24B 92.2(10)
C13B N13B C25B N1B 122.5(8)
C24B N13B C25B N1B -81.4(10)
C13B N13B C25B C26B 10.4(9)
C24B N13B C25B C26B 166.4(7)
C1B N1B C25B N13B -111.7(8)
C12B N1B C25B N13B 71.0(11)
C1B N1B C25B C26B 0.8(10)
C12B N1B C25B C26B -176.5(8)
C13B N14B C26B N2B -113.8(8)
C14B N14B C26B N2B 80.4(10)
C13B N14B C26B C25B -1.5(9)
C14B N14B C26B C25B -167.3(7)
C1B N2B C26B N14B 117.8(8)
C2B N2B C26B N14B -80.7(10)
C1B N2B C26B C25B 6.9(9)
C2B N2B C26B C25B 168.4(8)
N13B C25B C26B N14B -5.2(8)
N1B C25B C26B N14B -125.0(7)
N13B C25B C26B N2B 115.4(7)
N1B C25B C26B N2B -4.4(9)
C15B N15B C27B N3B 116.9(9)
C14B N15B C27B N3B -78.4(10)
C15B N15B C27B C28B 4.5(9)
C14B N15B C27B C28B 169.1(7)
C3B N3B C27B N15B -117.7(9)
C2B N3B C27B N15B 81.0(11)
C3B N3B C27B C28B -5.8(9)
C2B N3B C27B C28B -167.1(7)
C15B N16B C28B N4B -113.4(8)
C16B N16B C28B N4B 67.6(10)
C15B N16B C28B C27B -1.0(9)
C16B N16B C28B C27B 180.0(7)
C3B N4B C28B N16B 119.7(8)
C4B N4B C28B N16B -77.6(10)
C3B N4B C28B C27B 7.2(9)
C4B N4B C28B C27B 169.9(7)
N15B C27B C28B N16B -2.0(8)
N3B C27B C28B N16B -121.4(7)
N15B C27B C28B N4B 118.8(7)
N3B C27B C28B N4B -0.7(9)
C17B N17B C29B N5B 119.0(8)
C16B N17B C29B N5B -76.6(10)
C17B N17B C29B C30B 4.6(8)
C16B N17B C29B C30B 169.0(7)
C5B N5B C29B N17B -115.9(8)
C4B N5B C29B N17B 66.9(10)
C5B N5B C29B C30B -1.9(9)
C4B N5B C29B C30B -179.1(7)
C17B N18B C30B N6B -113.7(9)
C18B N18B C30B N6B 79.6(11)
C17B N18B C30B C29B -2.9(9)
C18B N18B C30B C29B -169.5(7)
C5B N6B C30B N18B 113.5(9)
C6B N6B C30B N18B -69.7(11)
C5B N6B C30B C29B 1.5(9)
C6B N6B C30B C29B 178.4(7)
N17B C29B C30B N18B -1.2(8)
N5B C29B C30B N18B -120.7(7)
N17B C29B C30B N6B 119.8(7)
N5B C29B C30B N6B 0.2(8)
C19B N19B C31B N7B 114.0(9)
C18B N19B C31B N7B -68.3(11)
C19B N19B C31B C32B -2.0(10)
C18B N19B C31B C32B 175.7(8)
C7B N7B C31B N19B -121.4(8)
C6B N7B C31B N19B 78.8(11)
C7B N7B C31B C32B -6.1(10)
C6B N7B C31B C32B -165.8(8)
C19B N20B C32B N8B -120.3(9)
C20B N20B C32B N8B 82.0(11)
C19B N20B C32B C31B -10.8(10)
C20B N20B C32B C31B -168.5(8)
C7B N8B C32B N20B 111.0(9)
C8B N8B C32B N20B -81.2(11)
C7B N8B C32B C31B 1.9(10)
C8B N8B C32B C31B 169.6(7)
N19B C31B C32B N20B 7.3(9)
N7B C31B C32B N20B -116.2(7)
N19B C31B C32B N8B 126.0(7)
N7B C31B C32B N8B 2.5(9)
C21B N21B C33B N9B 118.2(8)
C20B N21B C33B N9B -81.0(10)
C21B N21B C33B C34B 5.3(9)
C20B N21B C33B C34B 166.1(7)
C9B N9B C33B N21B -117.4(8)
C8B N9B C33B N21B 79.9(10)
C9B N9B C33B C34B -4.4(9)
C8B N9B C33B C34B -167.1(7)
C9B N10B C34B N22B 113.3(8)
C10B N10B C34B N22B -66.0(11)
C9B N10B C34B C33B 1.3(9)
C10B N10B C34B C33B -177.9(7)
C21B N22B C34B N10B -120.4(8)
C22B N22B C34B N10B 76.2(10)
C21B N22B C34B C33B -9.0(9)
C22B N22B C34B C33B -172.4(8)
N21B C33B C34B N10B 122.0(7)
N9B C33B C34B N10B 1.7(8)
N21B C33B C34B N22B 2.1(9)
N9B C33B C34B N22B -118.2(7)
C23B N23B C35B N11B 109.3(9)
C22B N23B C35B N11B -66.6(11)
C23B N23B C35B C36B -3.0(9)
C22B N23B C35B C36B -178.9(7)
C11B N11B C35B N23B -117.8(8)
C10B N11B C35B N23B 77.9(10)
C11B N11B C35B C36B -5.5(9)
C10B N11B C35B C36B -169.8(7)
C11B N12B C36B N24B 114.0(9)
C12B N12B C36B N24B -79.4(11)
C11B N12B C36B C35B 3.0(9)
C12B N12B C36B C35B 169.6(7)
C23B N24B C36B N12B -115.0(9)
C24B N24B C36B N12B 70.2(11)
C23B N24B C36B C35B -4.1(9)
C24B N24B C36B C35B -178.9(7)
N23B C35B C36B N12B 123.0(7)
N11B C35B C36B N12B 1.3(8)
N23B C35B C36B N24B 4.1(8)
N11B C35B C36B N24B -117.6(7)
C19B O10B O13B C42B 38(2)
C41B C37B C38B C39B 1.2(13)
C42B C37B C38B C39B -178.5(8)
C40B N27B C39B C38B -4.7(13)
C55B N27B C39B C38B 176.7(9)
C37B C38B C39B N27B 1.8(14)
C39B N27B C40B C41B 4.7(13)
C55B N27B C40B C41B -176.8(9)
N27B C40B C41B C37B -1.7(13)
C38B C37B C41B C40B -1.3(12)
C42B C37B C41B C40B 178.4(8)
O10B O13B C42B N25B -61.2(10)
O10B O13B C42B C37B 120.1(6)
C43B N25B C42B O13B 9.9(14)
C43B N25B C42B C37B -171.4(7)
C38B C37B C42B O13B 19.8(12)
C41B C37B C42B O13B -159.8(9)
C38B C37B C42B N25B -159.0(8)
C41B C37B C42B N25B 21.4(13)
C42B N25B C43B C44B 143.9(8)
N25B C43B C44B C45B 179.1(8)
C43B C44B C45B C46B 177.7(9)
C44B C45B C46B C47B -178.1(8)
C45B C46B C47B C48B -178.0(9)
C49B N26B C48B C47B -140.3(8)
C46B C47B C48B N26B -177.4(8)
C48B N26B C49B O14B -8.6(13)
C48B N26B C49B C50B 171.1(7)
O14B C49B C50B C51B 148.8(9)
N26B C49B C50B C51B -31.0(12)
O14B C49B C50B C54B -30.7(12)
N26B C49B C50B C54B 149.5(8)
C54B C50B C51B C52B 3.5(13)
C49B C50B C51B C52B -176.0(8)
C53B N28B C52B C51B -2.1(13)
C63B N28B C52B C51B 174.3(8)
C50B C51B C52B N28B -0.3(13)
C52B N28B C53B C54B 1.2(13)
C63B N28B C53B C54B -175.3(8)
N28B C53B C54B C50B 2.1(14)
C51B C50B C54B C53B -4.3(13)
C49B C50B C54B C53B 175.2(8)
C40B N27B C55B C56B 96.6(10)
C39B N27B C55B C56B -84.8(11)
N27B C55B C56B C57B -177.2(8)
C55B C56B C57B C58B 165.0(11)
C56B C57B C58B C59B 179.7(16)
C57B C58B C59B C60B 43(3)
C58B C59B C60B C61B 175(2)
C59B C60B C61B C62B 172(3)
C52B N28B C63B C64B -98.1(10)
C53B N28B C63B C64B 78.3(10)
N28B C63B C64B C65B -180.0(9)
C63B C64B C65B C66B -158.5(16)
C64B C65B C66B C67B -164.7(13)
C65B C66B C67B C68B -79(2)
C66B C67B C68B C69B -154.2(17)
C67B C68B C69B C70B -153(3)
